data_4329218
loop_
_publ_author_name
'Benan Kilbas'
'Sebastian Mirtschin'
'Thomas Riis-Johannessen'
'Rosario Scopelliti'
'Kay Severin'

_publ_section_title
;
 Dicarboxylate-Bridged Ruthenium Complexes as Building Blocks for
 Molecular Nanostructures
;
_journal_name_full 'Inorganic Chemistry'
_journal_page_first 5795
_journal_page_last 5804
_journal_paper_doi 10.1021/ic300330p
_journal_volume 51
_journal_year 2012
_chemical_formula_moiety 'C168 H180 N12 O24 Ru6'
_chemical_formula_sum 'C168 H180 N12 O24 Ru6'
_chemical_formula_weight 3357.66
_chemical_name_systematic
; 
 ? 
;
_space_group_IT_number 18
_symmetry_cell_setting orthorhombic
_symmetry_space_group_name_Hall 'P 2 2ab'
_symmetry_space_group_name_H-M 'P 21 21 2'
_atom_sites_solution_hydrogens geom
_atom_sites_solution_primary direct
_atom_sites_solution_secondary difmap
_audit_creation_method SHELXL-97
_cell_angle_alpha 90.00
_cell_angle_beta 90.00
_cell_angle_gamma 90.00
_cell_formula_units_Z 2
_cell_length_a 26.992(8)
_cell_length_b 21.207(5)
_cell_length_c 22.203(6)
_cell_measurement_reflns_used 170
_cell_measurement_temperature 100(2)
_cell_measurement_theta_max 16.705
_cell_measurement_theta_min 3.214
_cell_volume 12709(6)
_computing_cell_refinement 'Dirax/lsq (Duisenberg & Schreurs, 1989-2000)'
_computing_data_collection 'Collect (Bruker AXS BV, 1997-2004)'
_computing_data_reduction 'EvalCCD (Duisenberg & Schreurs, 1990-2000)'
_computing_molecular_graphics 'Bruker SHELXTL'
_computing_publication_material 'Bruker SHELXTL'
_computing_structure_refinement 'SHELXL-97 (Sheldrick, 1997)'
_computing_structure_solution 'SHELXS-97 (Sheldrick, 1990)'
_diffrn_ambient_temperature 100(2)
_diffrn_measured_fraction_theta_full 0.992
_diffrn_measured_fraction_theta_max 0.992
_diffrn_measurement_device_type 'Bruker APEX II CCD'
_diffrn_measurement_method 'phi and omega scans'
_diffrn_radiation_monochromator graphite
_diffrn_radiation_source 'fine-focus sealed tube'
_diffrn_radiation_type MoK\a
_diffrn_radiation_wavelength 0.71073
_diffrn_reflns_av_R_equivalents 0.0000
_diffrn_reflns_av_sigmaI/netI 0.0763
_diffrn_reflns_limit_h_max 30
_diffrn_reflns_limit_h_min -30
_diffrn_reflns_limit_k_max 24
_diffrn_reflns_limit_k_min 0
_diffrn_reflns_limit_l_max 25
_diffrn_reflns_limit_l_min 0
_diffrn_reflns_number 19407
_diffrn_reflns_theta_full 24.00
_diffrn_reflns_theta_max 24.00
_diffrn_reflns_theta_min 3.36
_exptl_absorpt_coefficient_mu 0.392
_exptl_absorpt_correction_T_max 0.865
_exptl_absorpt_correction_T_min 0.610
_exptl_absorpt_correction_type multi-scan
_exptl_absorpt_process_details 'SADABS V2.10, G.M. Sheldrick, 2003'
_exptl_crystal_colour orange
_exptl_crystal_density_diffrn 0.877
_exptl_crystal_description prismatic
_exptl_crystal_F_000 3456
_exptl_crystal_size_max 0.51
_exptl_crystal_size_mid 0.41
_exptl_crystal_size_min 0.37
_platon_squeeze_details ' '
_refine_diff_density_max 1.338
_refine_diff_density_min -0.735
_refine_diff_density_rms 0.103
_refine_ls_abs_structure_details 'Flack H D (1983), Acta Cryst. A39, 876-881, 8593 Friedel pairs'
_refine_ls_abs_structure_Flack 0.19(4)
_refine_ls_extinction_method none
_refine_ls_goodness_of_fit_ref 1.074
_refine_ls_hydrogen_treatment riding
_refine_ls_matrix_type full
_refine_ls_number_parameters 957
_refine_ls_number_reflns 19407
_refine_ls_number_restraints 90
_refine_ls_restrained_S_all 1.083
_refine_ls_R_factor_all 0.0977
_refine_ls_R_factor_gt 0.0678
_refine_ls_shift/su_max 0.001
_refine_ls_shift/su_mean 0.000
_refine_ls_structure_factor_coef Fsqd
_refine_ls_weighting_details 'calc w=1/[\s^2^(Fo^2^)+(0.1171P)^2^+7.9201P] where P=(Fo^2^+2Fc^2^)/3'
_refine_ls_weighting_scheme calc
_refine_ls_wR_factor_gt 0.1765
_refine_ls_wR_factor_ref 0.1975
_reflns_number_gt 14229
_reflns_number_total 19407
_reflns_threshold_expression >2sigma(I)
_cod_data_source_file ic300330p_si_005.cif
_cod_data_source_block sm352
_cod_database_code 4329218

loop_
_symmetry_equiv_pos_as_xyz
'x, y, z'
'-x, -y, z'
'-x+1/2, y+1/2, -z'
'x+1/2, -y+1/2, -z'

loop_
_atom_site_label
_atom_site_type_symbol
_atom_site_fract_x
_atom_site_fract_y
_atom_site_fract_z
_atom_site_U_iso_or_equiv
_atom_site_adp_type
_atom_site_occupancy
_atom_site_symmetry_multiplicity
_atom_site_calc_flag
_atom_site_refinement_flags
_atom_site_disorder_assembly
_atom_site_disorder_group
Ru1 Ru 0.21965(2) 0.51010(3) 0.23937(3) 0.04312(18) Uani 1 1 d . . .
Ru2 Ru 0.35330(3) 0.16794(3) 0.22012(3) 0.04417(19) Uani 1 1 d . . .
Ru3 Ru 0.55612(2) 0.31940(3) 0.74552(3) 0.04310(19) Uani 1 1 d . . .
O1 O 0.27192(19) 0.4628(2) 0.1882(2) 0.0407(13) Uani 1 1 d . . .
O2 O 0.2833(3) 0.5322(3) 0.1160(3) 0.0602(17) Uani 1 1 d . . .
O3 O 0.3533(2) 0.2548(2) 0.1765(2) 0.0412(12) Uani 1 1 d . . .
O4 O 0.4083(3) 0.2355(3) 0.1016(3) 0.0656(18) Uani 1 1 d . . .
O5 O 0.3095(2) 0.2227(3) 0.2774(2) 0.0442(13) Uani 1 1 d . . .
O6 O 0.2999(2) 0.1509(3) 0.3519(3) 0.0652(19) Uani 1 1 d . . .
O7 O 0.23228(18) 0.4304(2) 0.2926(2) 0.0384(13) Uani 1 1 d . . .
O8 O 0.1877(2) 0.4565(4) 0.3729(3) 0.069(2) Uani 1 1 d . . .
O9 O 0.57880(18) 0.4143(2) 0.7512(3) 0.0449(13) Uani 1 1 d . . .
O10 O 0.66146(18) 0.3998(3) 0.7457(3) 0.0564(16) Uani 1 1 d . . .
O11 O 0.51143(17) 0.6323(2) 0.7502(3) 0.0446(13) Uani 1 1 d . . .
O12 O 0.5644(2) 0.7123(3) 0.7366(3) 0.0642(18) Uani 1 1 d . . .
N1 N 0.4144(3) 0.2087(3) 0.2700(4) 0.056(2) Uani 1 1 d . . .
N2 N 0.5593(3) 0.3379(4) 0.3389(3) 0.0548(19) Uani 1 1 d . . .
N3 N 0.5895(2) 0.3759(3) 0.4323(3) 0.0434(16) Uani 1 1 d . . .
N4 N 0.5180(2) 0.3102(3) 0.4298(3) 0.0470(17) Uani 1 1 d . . .
N5 N 0.7182(3) 0.4524(3) 0.2827(3) 0.0509(18) Uani 1 1 d . . .
N6 N 0.5512(2) 0.3362(3) 0.6519(3) 0.0474(17) Uani 1 1 d . . .
C1 C 0.2911(3) 0.4799(4) 0.1372(3) 0.045(2) Uani 1 1 d . . .
C2 C 0.3233(3) 0.4334(3) 0.1059(3) 0.0321(17) Uani 1 1 d . . .
C3 C 0.3423(3) 0.4489(4) 0.0491(3) 0.044(2) Uani 1 1 d . . .
H3 H 0.3345 0.4876 0.0318 0.053 Uiso 1 1 calc R . .
C4 C 0.3733(3) 0.4063(4) 0.0179(4) 0.049(2) Uani 1 1 d . . .
C5 C 0.3851(3) 0.3482(4) 0.0465(4) 0.052(2) Uani 1 1 d . . .
H5 H 0.4072 0.3204 0.0284 0.062 Uiso 1 1 calc R . .
C6 C 0.3637(3) 0.3334(4) 0.1007(3) 0.0409(19) Uani 1 1 d . . .
C7 C 0.3310(3) 0.3733(4) 0.1293(3) 0.0395(19) Uani 1 1 d . . .
H7 H 0.3143 0.3603 0.1637 0.047 Uiso 1 1 calc R . .
C8 C 0.3753(3) 0.2684(4) 0.1260(3) 0.043(2) Uani 1 1 d . . .
C9 C 0.3950(4) 0.4278(5) -0.0436(3) 0.055(2) Uani 1 1 d . . .
C10 C 0.3668(6) 0.4695(8) -0.0747(6) 0.131(6) Uani 1 1 d . . .
H10A H 0.3789 0.5114 -0.0679 0.197 Uiso 1 1 calc R . .
H10B H 0.3331 0.4666 -0.0613 0.197 Uiso 1 1 calc R . .
H10C H 0.3684 0.4600 -0.1169 0.197 Uiso 1 1 calc R . .
C11 C 0.4036(9) 0.3685(9) -0.0836(7) 0.172(10) Uani 1 1 d . . .
H11A H 0.4264 0.3406 -0.0639 0.258 Uiso 1 1 calc R . .
H11B H 0.4170 0.3812 -0.1218 0.258 Uiso 1 1 calc R . .
H11C H 0.3727 0.3471 -0.0899 0.258 Uiso 1 1 calc R . .
C12 C 0.4487(6) 0.4497(9) -0.0323(7) 0.135(6) Uani 1 1 d . . .
H12A H 0.4483 0.4897 -0.0121 0.202 Uiso 1 1 calc R . .
H12B H 0.4657 0.4539 -0.0701 0.202 Uiso 1 1 calc R . .
H12C H 0.4655 0.4193 -0.0077 0.202 Uiso 1 1 calc R . .
C13 C 0.2913(3) 0.2037(5) 0.3292(4) 0.052(2) Uani 1 1 d . . .
C14 C 0.2612(3) 0.2518(4) 0.3614(4) 0.045(2) Uani 1 1 d . . .
C15 C 0.2439(4) 0.2368(5) 0.4194(4) 0.061(3) Uani 1 1 d . . .
H15 H 0.2503 0.1973 0.4359 0.073 Uiso 1 1 calc R . .
C16 C 0.2167(3) 0.2816(5) 0.4524(3) 0.053(2) Uani 1 1 d . . .
C17 C 0.2065(3) 0.3407(5) 0.4268(4) 0.057(3) Uani 1 1 d . . .
H17 H 0.1884 0.3704 0.4485 0.068 Uiso 1 1 calc R . .
C18 C 0.2232(3) 0.3554(4) 0.3687(3) 0.041(2) Uani 1 1 d . . .
C19 C 0.2489(3) 0.3110(4) 0.3363(3) 0.0387(19) Uani 1 1 d . . .
H19 H 0.2584 0.3201 0.2970 0.046 Uiso 1 1 calc R . .
C20 C 0.2127(3) 0.4207(4) 0.3430(4) 0.047(2) Uani 1 1 d . . .
C21 C 0.1979(4) 0.2711(7) 0.5194(4) 0.081(4) Uani 1 1 d . . .
C22 C 0.2206(5) 0.3173(7) 0.5604(4) 0.107(5) Uani 1 1 d . . .
H22A H 0.2180 0.3587 0.5433 0.161 Uiso 1 1 calc R . .
H22B H 0.2548 0.3069 0.5663 0.161 Uiso 1 1 calc R . .
H22C H 0.2037 0.3163 0.5984 0.161 Uiso 1 1 calc R . .
C23 C 0.2121(5) 0.1984(6) 0.5382(4) 0.093(4) Uani 1 1 d . . .
H23A H 0.2037 0.1914 0.5796 0.140 Uiso 1 1 calc R . .
H23B H 0.2470 0.1918 0.5326 0.140 Uiso 1 1 calc R . .
H23C H 0.1939 0.1695 0.5133 0.140 Uiso 1 1 calc R . .
C24 C 0.1424(4) 0.2777(5) 0.5201(4) 0.074(3) Uani 1 1 d . . .
H24A H 0.1312 0.2822 0.5609 0.111 Uiso 1 1 calc R . .
H24B H 0.1276 0.2409 0.5025 0.111 Uiso 1 1 calc R . .
H24C H 0.1329 0.3143 0.4974 0.111 Uiso 1 1 calc R . .
C25 C 0.4502(3) 0.2403(3) 0.2397(4) 0.045(2) Uani 1 1 d . . .
H25 H 0.4503 0.2411 0.1978 0.054 Uiso 1 1 calc R . .
C26 C 0.4867(4) 0.2715(5) 0.2721(4) 0.059(2) Uani 1 1 d . . .
H26 H 0.5128 0.2908 0.2519 0.071 Uiso 1 1 calc R . .
C27 C 0.4842(4) 0.2739(4) 0.3354(5) 0.062(3) Uani 1 1 d . . .
C28 C 0.4481(3) 0.2396(4) 0.3640(4) 0.043(2) Uani 1 1 d . . .
H28 H 0.4466 0.2384 0.4058 0.051 Uiso 1 1 calc R . .
C29 C 0.4149(3) 0.2075(4) 0.3305(4) 0.050(2) Uani 1 1 d . . .
H29 H 0.3912 0.1834 0.3502 0.060 Uiso 1 1 calc R . .
C30 C 0.5224(3) 0.3088(4) 0.3693(4) 0.051(2) Uani 1 1 d . . .
C31 C 0.5922(3) 0.3717(4) 0.3740(4) 0.052(2) Uani 1 1 d . . .
C32 C 0.5534(3) 0.3439(4) 0.4587(4) 0.044(2) Uani 1 1 d . . .
C33 C 0.6350(3) 0.3988(4) 0.3397(4) 0.047(2) Uani 1 1 d . . .
C34 C 0.6410(4) 0.3963(4) 0.2795(4) 0.060(3) Uani 1 1 d . . .
H34 H 0.6175 0.3750 0.2566 0.071 Uiso 1 1 calc R . .
C35 C 0.6798(3) 0.4234(4) 0.2510(4) 0.058(2) Uani 1 1 d . . .
H35 H 0.6810 0.4227 0.2092 0.070 Uiso 1 1 calc R . .
C36 C 0.7122(4) 0.4560(4) 0.3433(4) 0.053(2) Uani 1 1 d . . .
H36 H 0.7363 0.4768 0.3656 0.064 Uiso 1 1 calc R . .
C37 C 0.6725(3) 0.4306(4) 0.3735(4) 0.049(2) Uani 1 1 d . . .
H37 H 0.6701 0.4341 0.4151 0.059 Uiso 1 1 calc R . .
C38 C 0.5507(3) 0.3441(4) 0.5263(4) 0.0390(18) Uani 1 1 d . . .
C39 C 0.5890(3) 0.3727(4) 0.5598(4) 0.0395(19) Uani 1 1 d . . .
H39 H 0.6144 0.3948 0.5409 0.047 Uiso 1 1 calc R . .
C40 C 0.5873(3) 0.3667(4) 0.6211(4) 0.045(2) Uani 1 1 d . . .
H40 H 0.6129 0.3847 0.6433 0.054 Uiso 1 1 calc R . .
C41 C 0.5138(3) 0.3138(4) 0.6199(4) 0.045(2) Uani 1 1 d . . .
H41 H 0.4871 0.2961 0.6404 0.054 Uiso 1 1 calc R . .
C42 C 0.5122(3) 0.3151(4) 0.5580(4) 0.046(2) Uani 1 1 d . . .
H42 H 0.4858 0.2969 0.5375 0.055 Uiso 1 1 calc R . .
C43 C 0.6230(3) 0.4334(4) 0.7508(3) 0.0422(19) Uani 1 1 d . . .
C44 C 0.6298(3) 0.5035(4) 0.7542(3) 0.0386(17) Uani 1 1 d . . .
C45 C 0.6779(3) 0.5275(4) 0.7569(4) 0.048(2) Uani 1 1 d . . .
H45 H 0.7046 0.4998 0.7570 0.057 Uiso 1 1 calc R . .
C46 C 0.6869(3) 0.5955(4) 0.7597(5) 0.060(3) Uani 1 1 d . A .
C47 C 0.6446(3) 0.6331(4) 0.7562(4) 0.051(2) Uani 1 1 d . . .
H47 H 0.6489 0.6766 0.7573 0.061 Uiso 1 1 calc R . .
C48 C 0.5968(3) 0.6105(4) 0.7512(4) 0.0433(19) Uani 1 1 d . . .
C49 C 0.5896(2) 0.5449(3) 0.7524(3) 0.0294(15) Uani 1 1 d . . .
H49 H 0.5575 0.5288 0.7519 0.035 Uiso 1 1 calc R . .
C50 C 0.5545(3) 0.6570(3) 0.7449(3) 0.0334(17) Uani 1 1 d . . .
C51 C 0.7380(3) 0.6203(5) 0.7694(6) 0.089(3) Uani 1 1 d DU . .
C52A C 0.7683(11) 0.5915(12) 0.8187(11) 0.086(5) Uani 0.381(10) 1 d PDU A 1
H52A H 0.7678 0.5464 0.8148 0.129 Uiso 0.381(10) 1 calc PR A 1
H52B H 0.7548 0.6033 0.8571 0.129 Uiso 0.381(10) 1 calc PR A 1
H52C H 0.8019 0.6063 0.8158 0.129 Uiso 0.381(10) 1 calc PR A 1
C53A C 0.7611(8) 0.5932(10) 0.7096(9) 0.083(4) Uani 0.381(10) 1 d PDU A 1
H53A H 0.7376 0.5659 0.6904 0.125 Uiso 0.381(10) 1 calc PR A 1
H53B H 0.7906 0.5699 0.7190 0.125 Uiso 0.381(10) 1 calc PR A 1
H53C H 0.7692 0.6274 0.6830 0.125 Uiso 0.381(10) 1 calc PR A 1
C54A C 0.7447(9) 0.6898(7) 0.7667(14) 0.096(4) Uani 0.381(10) 1 d PDU A 1
H54A H 0.7315 0.7087 0.8025 0.144 Uiso 0.381(10) 1 calc PR A 1
H54B H 0.7277 0.7062 0.7321 0.144 Uiso 0.381(10) 1 calc PR A 1
H54C H 0.7794 0.6995 0.7636 0.144 Uiso 0.381(10) 1 calc PR A 1
C52B C 0.7787(6) 0.5763(8) 0.7843(9) 0.086(5) Uani 0.619(10) 1 d PDU A 2
H52D H 0.7839 0.5479 0.7512 0.129 Uiso 0.619(10) 1 calc PR A 2
H52E H 0.7702 0.5527 0.8197 0.129 Uiso 0.619(10) 1 calc PR A 2
H52F H 0.8085 0.5998 0.7916 0.129 Uiso 0.619(10) 1 calc PR A 2
C53B C 0.7490(5) 0.6667(7) 0.7205(8) 0.083(4) Uani 0.619(10) 1 d PDU A 2
H53D H 0.7826 0.6811 0.7243 0.125 Uiso 0.619(10) 1 calc PR A 2
H53E H 0.7269 0.7020 0.7238 0.125 Uiso 0.619(10) 1 calc PR A 2
H53F H 0.7447 0.6469 0.6820 0.125 Uiso 0.619(10) 1 calc PR A 2
C54B C 0.7382(6) 0.6671(8) 0.8274(8) 0.096(4) Uani 0.619(10) 1 d PDU A 2
H54D H 0.7282 0.6441 0.8626 0.144 Uiso 0.619(10) 1 calc PR A 2
H54E H 0.7156 0.7013 0.8206 0.144 Uiso 0.619(10) 1 calc PR A 2
H54F H 0.7710 0.6835 0.8333 0.144 Uiso 0.619(10) 1 calc PR A 2
C55 C 0.1853(3) 0.6022(4) 0.2445(6) 0.068(3) Uani 1 1 d . . .
C56 C 0.1570(4) 0.5612(5) 0.2790(5) 0.067(3) Uani 1 1 d . . .
H56 H 0.1483 0.5730 0.3179 0.081 Uiso 1 1 calc R . .
C57 C 0.1412(3) 0.5031(4) 0.2574(5) 0.066(3) Uani 1 1 d . . .
H57 H 0.1248 0.4754 0.2830 0.079 Uiso 1 1 calc R . .
C58 C 0.1502(5) 0.4853(6) 0.1952(6) 0.093(4) Uani 1 1 d . . .
C59 C 0.1779(4) 0.5321(7) 0.1597(4) 0.073(3) Uani 1 1 d . . .
H59 H 0.1847 0.5220 0.1197 0.087 Uiso 1 1 calc R . .
C60 C 0.1940(5) 0.5875(6) 0.1797(8) 0.096(4) Uani 1 1 d . . .
H60 H 0.2100 0.6159 0.1544 0.115 Uiso 1 1 calc R . .
C61 C 0.2064(5) 0.6629(5) 0.2716(9) 0.131(6) Uani 1 1 d . . .
H61A H 0.2342 0.6767 0.2479 0.196 Uiso 1 1 calc R . .
H61B H 0.2171 0.6550 0.3121 0.196 Uiso 1 1 calc R . .
H61C H 0.1814 0.6950 0.2716 0.196 Uiso 1 1 calc R . .
C62 C 0.1325(5) 0.4162(6) 0.1757(8) 0.111(5) Uani 1 1 d . . .
H62 H 0.1225 0.3973 0.2141 0.133 Uiso 1 1 calc R . .
C63 C 0.1651(6) 0.3782(5) 0.1567(9) 0.135(7) Uani 1 1 d . . .
H63A H 0.1975 0.3941 0.1662 0.203 Uiso 1 1 calc R . .
H63B H 0.1620 0.3737 0.1138 0.203 Uiso 1 1 calc R . .
H63C H 0.1606 0.3378 0.1755 0.203 Uiso 1 1 calc R . .
C64 C 0.0842(5) 0.4224(6) 0.1427(7) 0.108(5) Uani 1 1 d . . .
H64A H 0.0897 0.4427 0.1047 0.161 Uiso 1 1 calc R . .
H64B H 0.0616 0.4472 0.1663 0.161 Uiso 1 1 calc R . .
H64C H 0.0703 0.3813 0.1361 0.161 Uiso 1 1 calc R . .
C65 C 0.3900(4) 0.0742(5) 0.2198(6) 0.072(3) Uani 1 1 d . . .
C66 C 0.3440(4) 0.0705(4) 0.2524(6) 0.066(3) Uani 1 1 d . . .
H66 H 0.3424 0.0547 0.2914 0.080 Uiso 1 1 calc R . .
C67 C 0.3003(4) 0.0931(4) 0.2206(5) 0.063(3) Uani 1 1 d . . .
H67 H 0.2698 0.0922 0.2401 0.075 Uiso 1 1 calc R . .
C68 C 0.3025(5) 0.1153(4) 0.1635(5) 0.066(3) Uani 1 1 d . . .
C69 C 0.3497(5) 0.1188(4) 0.1369(6) 0.075(3) Uani 1 1 d . . .
H69 H 0.3519 0.1364 0.0987 0.090 Uiso 1 1 calc R . .
C70 C 0.3924(6) 0.0983(5) 0.1630(6) 0.083(4) Uani 1 1 d . . .
H70 H 0.4224 0.1007 0.1425 0.100 Uiso 1 1 calc R . .
C71 C 0.4364(4) 0.0564(6) 0.2520(9) 0.127(6) Uani 1 1 d . . .
H71A H 0.4383 0.0113 0.2553 0.191 Uiso 1 1 calc R . .
H71B H 0.4363 0.0747 0.2916 0.191 Uiso 1 1 calc R . .
H71C H 0.4645 0.0717 0.2299 0.191 Uiso 1 1 calc R . .
C72 C 0.2542(6) 0.1433(5) 0.1320(7) 0.114(6) Uani 1 1 d . . .
H72 H 0.2699 0.1564 0.0943 0.136 Uiso 1 1 calc R . .
C73 C 0.2239(4) 0.0991(7) 0.1083(6) 0.096(4) Uani 1 1 d . . .
H73A H 0.2095 0.0747 0.1402 0.143 Uiso 1 1 calc R . .
H73B H 0.2426 0.0719 0.0823 0.143 Uiso 1 1 calc R . .
H73C H 0.1981 0.1193 0.0856 0.143 Uiso 1 1 calc R . .
C74 C 0.2387(4) 0.2016(7) 0.1500(9) 0.120(6) Uani 1 1 d . . .
H74A H 0.2113 0.2148 0.1256 0.179 Uiso 1 1 calc R . .
H74B H 0.2654 0.2312 0.1457 0.179 Uiso 1 1 calc R . .
H74C H 0.2286 0.1999 0.1914 0.179 Uiso 1 1 calc R . .
C75 C 0.5909(3) 0.2277(5) 0.7216(4) 0.058(3) Uani 1 1 d . . .
C76 C 0.6249(3) 0.2641(4) 0.7561(4) 0.050(2) Uani 1 1 d . . .
H76 H 0.6573 0.2700 0.7429 0.060 Uiso 1 1 calc R . .
C77 C 0.6085(3) 0.2911(4) 0.8107(4) 0.050(2) Uani 1 1 d . . .
H77 H 0.6298 0.3191 0.8300 0.061 Uiso 1 1 calc R . .
C78 C 0.5643(4) 0.2795(5) 0.8375(4) 0.060(3) Uani 1 1 d . . .
C79 C 0.5301(4) 0.2441(4) 0.8023(4) 0.056(2) Uani 1 1 d . . .
H79 H 0.4984 0.2378 0.8176 0.067 Uiso 1 1 calc R . .
C80 C 0.5417(3) 0.2177(4) 0.7453(5) 0.057(2) Uani 1 1 d . . .
H80 H 0.5182 0.1947 0.7238 0.068 Uiso 1 1 calc R . .
C81 C 0.6043(4) 0.2052(5) 0.6599(4) 0.071(3) Uani 1 1 d . . .
H81A H 0.6334 0.2270 0.6463 0.107 Uiso 1 1 calc R . .
H81B H 0.5774 0.2133 0.6328 0.107 Uiso 1 1 calc R . .
H81C H 0.6108 0.1607 0.6612 0.107 Uiso 1 1 calc R . .
C82 C 0.5472(5) 0.3062(6) 0.8986(4) 0.080(3) Uani 1 1 d . . .
H82 H 0.5118 0.3155 0.8953 0.095 Uiso 1 1 calc R . .
C83 C 0.5714(5) 0.3628(7) 0.9176(5) 0.088(4) Uani 1 1 d . . .
H83A H 0.6042 0.3530 0.9315 0.132 Uiso 1 1 calc R . .
H83B H 0.5529 0.3819 0.9497 0.132 Uiso 1 1 calc R . .
H83C H 0.5734 0.3916 0.8843 0.132 Uiso 1 1 calc R . .
C84 C 0.5533(8) 0.2537(7) 0.9473(5) 0.142(7) Uani 1 1 d . . .
H84A H 0.5879 0.2459 0.9540 0.213 Uiso 1 1 calc R . .
H84B H 0.5376 0.2157 0.9337 0.213 Uiso 1 1 calc R . .
H84C H 0.5382 0.2673 0.9842 0.213 Uiso 1 1 calc R . .

loop_
_atom_site_aniso_label
_atom_site_aniso_U_11
_atom_site_aniso_U_22
_atom_site_aniso_U_33
_atom_site_aniso_U_23
_atom_site_aniso_U_13
_atom_site_aniso_U_12
Ru1 0.0426(3) 0.0348(3) 0.0520(4) -0.0089(3) 0.0002(3) -0.0046(3)
Ru2 0.0513(4) 0.0320(3) 0.0492(4) 0.0061(3) -0.0012(3) -0.0060(3)
Ru3 0.0377(3) 0.0415(4) 0.0501(4) -0.0048(3) 0.0038(3) 0.0107(3)
O1 0.039(3) 0.035(3) 0.049(3) 0.006(3) -0.003(3) -0.009(2)
O2 0.083(4) 0.039(4) 0.059(4) 0.008(3) 0.001(4) 0.001(3)
O3 0.044(3) 0.040(3) 0.040(3) 0.002(2) -0.002(3) -0.007(3)
O4 0.079(5) 0.054(4) 0.064(4) 0.012(3) 0.019(4) 0.022(4)
O5 0.063(3) 0.042(3) 0.028(3) 0.009(2) 0.000(3) -0.014(3)
O6 0.052(4) 0.065(5) 0.079(5) 0.037(4) 0.003(3) -0.008(3)
O7 0.037(3) 0.036(3) 0.042(3) -0.008(2) 0.002(3) -0.008(2)
O8 0.056(4) 0.096(5) 0.054(4) -0.023(4) 0.023(3) -0.034(4)
O9 0.036(3) 0.041(3) 0.058(4) -0.006(3) 0.001(3) 0.001(2)
O10 0.032(3) 0.065(4) 0.072(4) -0.002(4) 0.004(3) 0.012(3)
O11 0.032(3) 0.051(3) 0.050(3) -0.002(3) -0.013(3) 0.010(2)
O12 0.056(4) 0.045(4) 0.092(5) 0.011(4) -0.022(4) 0.008(3)
N1 0.068(5) 0.033(4) 0.068(6) -0.002(4) -0.006(4) -0.011(4)
N2 0.053(4) 0.064(5) 0.047(4) 0.007(4) 0.003(3) -0.026(4)
N3 0.042(4) 0.047(4) 0.041(4) 0.005(3) 0.000(3) -0.011(3)
N4 0.043(4) 0.043(4) 0.054(4) 0.013(3) -0.006(3) -0.006(3)
N5 0.061(4) 0.032(4) 0.060(5) 0.020(3) -0.017(4) -0.005(4)
N6 0.036(4) 0.052(4) 0.054(4) 0.005(4) -0.001(3) 0.016(4)
C1 0.063(6) 0.040(5) 0.032(4) 0.011(4) -0.001(4) 0.003(4)
C2 0.046(4) 0.024(4) 0.027(4) -0.005(3) -0.010(3) -0.004(3)
C3 0.057(5) 0.047(5) 0.028(4) 0.012(4) 0.003(4) -0.005(4)
C4 0.060(5) 0.057(6) 0.030(4) 0.004(4) 0.006(4) -0.016(5)
C5 0.054(5) 0.068(6) 0.033(4) 0.010(4) 0.005(4) 0.008(5)
C6 0.049(5) 0.044(5) 0.030(4) 0.007(4) 0.003(3) 0.002(4)
C7 0.046(5) 0.050(5) 0.023(4) -0.008(4) -0.002(3) -0.005(4)
C8 0.062(5) 0.036(5) 0.030(4) 0.003(4) 0.005(4) 0.007(4)
C9 0.084(7) 0.068(6) 0.012(4) 0.011(4) 0.006(4) 0.001(5)
C10 0.151(14) 0.163(16) 0.080(9) 0.055(10) 0.037(9) 0.023(12)
C11 0.26(2) 0.164(17) 0.088(11) 0.051(12) 0.092(14) 0.074(17)
C12 0.139(14) 0.179(16) 0.087(10) 0.055(10) 0.044(10) -0.023(13)
C13 0.040(5) 0.062(6) 0.052(6) 0.011(5) -0.005(4) -0.023(4)
C14 0.024(4) 0.067(6) 0.044(5) 0.005(4) 0.003(4) -0.024(4)
C15 0.083(7) 0.065(6) 0.034(5) 0.012(5) -0.010(5) -0.026(6)
C16 0.048(5) 0.088(7) 0.024(4) -0.016(5) 0.002(4) -0.018(5)
C17 0.049(5) 0.075(7) 0.046(5) -0.006(5) -0.003(4) -0.031(5)
C18 0.032(4) 0.065(6) 0.027(4) -0.007(4) 0.005(3) -0.024(4)
C19 0.040(4) 0.046(5) 0.031(4) 0.004(4) 0.007(3) -0.016(4)
C20 0.048(5) 0.059(6) 0.033(5) -0.027(4) 0.021(4) -0.010(4)
C21 0.078(7) 0.135(11) 0.030(5) 0.002(6) 0.003(5) -0.069(7)
C22 0.116(9) 0.171(14) 0.035(5) 0.016(7) -0.004(6) -0.080(10)
C23 0.106(9) 0.147(12) 0.027(5) 0.017(6) 0.022(5) -0.049(9)
C24 0.083(7) 0.092(8) 0.047(5) -0.008(5) 0.016(5) -0.054(7)
C25 0.044(4) 0.030(4) 0.062(6) -0.001(4) -0.012(4) -0.001(4)
C26 0.064(6) 0.068(6) 0.046(5) 0.009(5) 0.002(4) -0.011(5)
C27 0.079(7) 0.027(5) 0.078(7) 0.016(5) -0.004(6) -0.009(5)
C28 0.046(5) 0.049(5) 0.032(4) 0.010(4) -0.006(4) -0.009(4)
C29 0.061(6) 0.035(5) 0.054(6) 0.010(4) 0.005(5) -0.004(4)
C30 0.042(5) 0.047(5) 0.064(6) 0.012(5) -0.009(4) -0.014(4)
C31 0.054(5) 0.048(5) 0.055(6) 0.016(4) -0.008(5) -0.018(4)
C32 0.032(4) 0.046(5) 0.053(5) -0.003(4) -0.008(4) 0.006(4)
C33 0.050(5) 0.047(5) 0.044(5) 0.007(4) 0.004(4) 0.004(4)
C34 0.070(6) 0.065(6) 0.043(5) 0.009(4) -0.019(5) -0.037(5)
C35 0.068(6) 0.068(6) 0.039(5) 0.000(5) -0.013(5) -0.024(5)
C36 0.073(6) 0.034(5) 0.052(6) 0.008(4) -0.006(5) -0.024(5)
C37 0.063(6) 0.045(5) 0.039(5) 0.008(4) -0.013(4) -0.009(4)
C38 0.038(4) 0.035(4) 0.044(4) 0.006(3) -0.003(4) 0.007(4)
C39 0.036(4) 0.037(5) 0.046(5) 0.003(4) 0.008(4) -0.002(4)
C40 0.030(4) 0.039(5) 0.066(6) -0.012(4) 0.008(4) -0.001(4)
C41 0.034(4) 0.039(5) 0.061(5) -0.017(4) 0.019(4) -0.001(4)
C42 0.037(4) 0.035(5) 0.066(6) 0.001(4) 0.004(4) -0.001(4)
C43 0.030(4) 0.069(6) 0.028(4) 0.003(4) 0.005(4) 0.017(4)
C44 0.044(4) 0.052(5) 0.020(3) 0.018(4) 0.000(3) 0.011(4)
C45 0.031(4) 0.047(5) 0.065(5) 0.018(4) 0.000(4) 0.016(3)
C46 0.049(5) 0.057(6) 0.074(7) 0.021(5) -0.018(5) 0.007(4)
C47 0.033(4) 0.051(5) 0.070(6) 0.029(5) -0.005(5) -0.002(4)
C48 0.029(4) 0.066(6) 0.035(4) 0.014(4) -0.002(4) 0.011(4)
C49 0.029(3) 0.043(4) 0.016(3) 0.004(3) -0.005(3) 0.003(3)
C50 0.039(4) 0.035(4) 0.027(4) 0.010(3) 0.006(4) 0.024(3)
C51 0.032(4) 0.079(6) 0.154(9) 0.044(6) -0.012(5) -0.006(4)
C52A 0.054(7) 0.064(8) 0.141(11) 0.045(9) -0.019(9) -0.006(6)
C53A 0.033(5) 0.072(7) 0.144(9) 0.070(7) -0.014(6) -0.033(6)
C54A 0.031(5) 0.098(8) 0.159(10) 0.027(8) -0.025(8) -0.003(7)
C52B 0.054(7) 0.064(8) 0.141(11) 0.045(9) -0.019(9) -0.006(6)
C53B 0.033(5) 0.072(7) 0.144(9) 0.070(7) -0.014(6) -0.033(6)
C54B 0.031(5) 0.098(8) 0.159(10) 0.027(8) -0.025(8) -0.003(7)
C55 0.052(5) 0.035(5) 0.117(10) -0.004(6) 0.006(6) -0.013(4)
C56 0.059(6) 0.055(6) 0.088(8) -0.016(5) -0.006(6) 0.012(5)
C57 0.035(4) 0.059(6) 0.103(7) -0.006(6) 0.000(5) -0.036(4)
C58 0.099(9) 0.081(8) 0.101(9) -0.049(8) -0.060(8) 0.041(8)
C59 0.068(7) 0.110(11) 0.040(6) -0.015(6) -0.002(5) 0.023(7)
C60 0.098(9) 0.052(7) 0.137(13) 0.046(9) 0.006(9) 0.012(7)
C61 0.108(10) 0.037(6) 0.25(2) -0.011(10) 0.010(11) -0.008(6)
C62 0.100(10) 0.072(8) 0.161(13) -0.044(9) -0.076(10) 0.019(8)
C63 0.109(11) 0.036(7) 0.26(2) -0.041(10) -0.007(12) -0.004(7)
C64 0.111(10) 0.070(8) 0.143(13) -0.010(8) -0.053(9) -0.039(8)
C65 0.053(6) 0.049(6) 0.115(10) 0.006(6) -0.023(6) -0.011(5)
C66 0.071(6) 0.029(4) 0.099(8) 0.021(5) -0.019(7) -0.027(4)
C67 0.064(6) 0.027(5) 0.097(8) 0.002(5) -0.004(6) -0.032(4)
C68 0.111(9) 0.034(6) 0.055(6) -0.004(5) -0.022(6) -0.010(6)
C69 0.106(9) 0.028(5) 0.092(8) -0.031(5) 0.023(8) -0.009(6)
C70 0.123(12) 0.046(7) 0.081(9) -0.016(6) 0.032(8) -0.004(7)
C71 0.071(7) 0.066(7) 0.25(2) 0.024(11) -0.035(11) 0.005(6)
C72 0.147(13) 0.046(7) 0.149(13) -0.031(8) -0.085(11) 0.023(8)
C73 0.064(7) 0.147(13) 0.075(8) -0.001(8) 0.006(6) -0.009(8)
C74 0.050(6) 0.100(11) 0.210(18) -0.002(11) -0.032(9) 0.013(7)
C75 0.055(5) 0.063(6) 0.057(6) 0.007(5) 0.004(5) 0.033(5)
C76 0.021(3) 0.059(5) 0.069(6) 0.016(5) -0.001(4) 0.004(4)
C77 0.041(5) 0.059(6) 0.052(5) 0.002(5) 0.003(4) -0.010(4)
C78 0.084(7) 0.062(6) 0.032(5) 0.003(4) 0.001(5) 0.027(6)
C79 0.057(6) 0.050(6) 0.061(6) 0.002(5) -0.010(5) 0.011(5)
C80 0.053(5) 0.048(5) 0.071(7) -0.006(5) -0.020(5) 0.013(4)
C81 0.067(6) 0.086(8) 0.061(6) -0.018(6) -0.004(5) 0.039(6)
C82 0.113(9) 0.084(8) 0.041(6) -0.009(5) 0.002(6) -0.008(7)
C83 0.099(9) 0.104(10) 0.061(7) -0.016(7) 0.013(6) -0.011(8)
C84 0.28(2) 0.119(12) 0.026(6) -0.006(6) 0.023(9) -0.022(14)

loop_
_atom_type_symbol
_atom_type_description
_atom_type_scat_dispersion_real
_atom_type_scat_dispersion_imag
_atom_type_scat_source
C C 0.0033 0.0016 'International Tables Vol C Tables 4.2.6.8 and 6.1.1.4'
H H 0.0000 0.0000 'International Tables Vol C Tables 4.2.6.8 and 6.1.1.4'
N N 0.0061 0.0033 'International Tables Vol C Tables 4.2.6.8 and 6.1.1.4'
O O 0.0106 0.0060 'International Tables Vol C Tables 4.2.6.8 and 6.1.1.4'
Ru Ru -1.2594 0.8363 'International Tables Vol C Tables 4.2.6.8 and 6.1.1.4'

loop_
_geom_angle_atom_site_label_1
_geom_angle_atom_site_label_2
_geom_angle_atom_site_label_3
_geom_angle
_geom_angle_site_symmetry_1
_geom_angle_site_symmetry_3
O1 Ru1 O7 78.9(2) . .
O1 Ru1 N5 83.7(2) . 2_665
O7 Ru1 N5 85.2(2) . 2_665
O1 Ru1 C59 90.6(3) . .
O7 Ru1 C59 136.6(4) . .
N5 Ru1 C59 135.8(5) 2_665 .
O1 Ru1 C57 137.4(3) . .
O7 Ru1 C57 90.0(3) . .
N5 Ru1 C57 136.6(3) 2_665 .
C59 Ru1 C57 69.7(4) . .
O1 Ru1 C55 139.3(4) . .
O7 Ru1 C55 140.3(4) . .
N5 Ru1 C55 88.7(3) 2_665 .
C59 Ru1 C55 67.9(5) . .
C57 Ru1 C55 68.4(3) . .
O1 Ru1 C58 102.9(4) . .
O7 Ru1 C58 101.5(4) . .
N5 Ru1 C58 171.4(3) 2_665 .
C59 Ru1 C58 39.8(5) . .
C57 Ru1 C58 39.1(5) . .
C55 Ru1 C58 82.7(4) . .
O1 Ru1 C56 170.1(3) . .
O7 Ru1 C56 107.4(3) . .
N5 Ru1 C56 104.3(3) 2_665 .
C59 Ru1 C56 79.6(4) . .
C57 Ru1 C56 37.2(4) . .
C55 Ru1 C56 37.1(4) . .
C58 Ru1 C56 68.7(4) . .
O1 Ru1 C60 104.1(4) . .
O7 Ru1 C60 170.4(4) . .
N5 Ru1 C60 104.1(4) 2_665 .
C59 Ru1 C60 35.4(5) . .
C57 Ru1 C60 81.7(5) . .
C55 Ru1 C60 39.7(5) . .
C58 Ru1 C60 69.0(5) . .
C56 Ru1 C60 68.5(5) . .
O3 Ru2 O5 78.0(2) . .
O3 Ru2 C69 91.7(4) . .
O5 Ru2 C69 141.0(4) . .
O3 Ru2 C67 131.3(3) . .
O5 Ru2 C67 91.8(3) . .
C69 Ru2 C67 67.0(4) . .
O3 Ru2 N1 83.3(2) . .
O5 Ru2 N1 84.1(3) . .
C69 Ru2 N1 132.5(4) . .
C67 Ru2 N1 143.5(4) . .
O3 Ru2 C68 100.7(3) . .
O5 Ru2 C68 106.4(4) . .
C69 Ru2 C68 38.2(4) . .
C67 Ru2 C68 36.6(4) . .
N1 Ru2 C68 169.3(4) . .
O3 Ru2 C66 169.2(3) . .
O5 Ru2 C66 105.0(3) . .
C69 Ru2 C66 79.5(4) . .
C67 Ru2 C66 39.2(4) . .
N1 Ru2 C66 107.1(3) . .
C68 Ru2 C66 68.5(4) . .
O3 Ru2 C70 108.9(4) . .
O5 Ru2 C70 171.6(4) . .
C69 Ru2 C70 36.5(5) . .
C67 Ru2 C70 80.0(5) . .
N1 Ru2 C70 101.3(5) . .
C68 Ru2 C70 68.0(5) . .
C66 Ru2 C70 67.3(4) . .
O3 Ru2 C65 142.3(4) . .
O5 Ru2 C65 138.7(4) . .
C69 Ru2 C65 65.1(5) . .
C67 Ru2 C65 68.5(4) . .
N1 Ru2 C65 91.1(3) . .
C68 Ru2 C65 79.6(4) . .
C66 Ru2 C65 37.9(4) . .
C70 Ru2 C65 35.8(4) . .
O11 Ru3 O9 77.5(2) 2_665 .
O11 Ru3 C77 133.5(3) 2_665 .
O9 Ru3 C77 92.0(3) . .
O11 Ru3 N6 84.9(2) 2_665 .
O9 Ru3 N6 85.2(3) . .
C77 Ru3 N6 139.9(3) . .
O11 Ru3 C79 92.9(3) 2_665 .
O9 Ru3 C79 140.2(3) . .
C77 Ru3 C79 66.8(3) . .
N6 Ru3 C79 132.9(3) . .
O11 Ru3 C80 109.0(3) 2_665 .
O9 Ru3 C80 172.6(3) . .
C77 Ru3 C80 80.9(3) . .
N6 Ru3 C80 98.8(3) . .
C79 Ru3 C80 38.1(4) . .
O11 Ru3 C76 170.6(3) 2_665 .
O9 Ru3 C76 104.9(3) . .
C77 Ru3 C76 38.1(3) . .
N6 Ru3 C76 104.3(3) . .
C79 Ru3 C76 79.5(3) . .
C80 Ru3 C76 68.1(3) . .
O11 Ru3 C78 103.1(3) 2_665 .
O9 Ru3 C78 106.2(3) . .
C77 Ru3 C78 36.4(3) . .
N6 Ru3 C78 167.1(3) . .
C79 Ru3 C78 37.9(4) . .
C80 Ru3 C78 69.2(4) . .
C76 Ru3 C78 67.5(4) . .
O11 Ru3 C75 143.8(3) 2_665 .
O9 Ru3 C75 136.6(3) . .
C77 Ru3 C75 68.4(4) . .
N6 Ru3 C75 86.5(3) . .
C79 Ru3 C75 68.2(4) . .
C80 Ru3 C75 38.2(3) . .
C76 Ru3 C75 37.5(3) . .
C78 Ru3 C75 81.1(3) . .
C1 O1 Ru1 127.9(5) . .
C8 O3 Ru2 126.7(5) . .
C13 O5 Ru2 125.0(6) . .
C20 O7 Ru1 124.6(6) . .
C43 O9 Ru3 125.6(5) . .
C50 O11 Ru3 125.9(4) . 2_665
C29 N1 C25 119.8(8) . .
C29 N1 Ru2 120.8(6) . .
C25 N1 Ru2 119.1(6) . .
C30 N2 C31 115.4(7) . .
C31 N3 C32 116.5(7) . .
C30 N4 C32 114.9(7) . .
C36 N5 C35 115.9(8) . .
C36 N5 Ru1 122.1(6) . 2_665
C35 N5 Ru1 122.0(6) . 2_665
C41 N6 C40 116.8(7) . .
C41 N6 Ru3 121.1(6) . .
C40 N6 Ru3 122.0(6) . .
O2 C1 O1 121.5(8) . .
O2 C1 C2 121.5(7) . .
O1 C1 C2 117.0(7) . .
C7 C2 C3 119.8(7) . .
C7 C2 C1 121.3(7) . .
C3 C2 C1 118.6(7) . .
C2 C3 C4 120.5(7) . .
C2 C3 H3 119.8 . .
C4 C3 H3 119.8 . .
C3 C4 C5 118.0(7) . .
C3 C4 C9 117.8(8) . .
C5 C4 C9 124.1(8) . .
C6 C5 C4 119.7(8) . .
C6 C5 H5 120.2 . .
C4 C5 H5 120.2 . .
C5 C6 C7 122.3(8) . .
C5 C6 C8 116.4(7) . .
C7 C6 C8 121.2(7) . .
C6 C7 C2 119.0(7) . .
C6 C7 H7 120.5 . .
C2 C7 H7 120.5 . .
O4 C8 O3 125.0(7) . .
O4 C8 C6 119.4(7) . .
O3 C8 C6 115.2(7) . .
C10 C9 C12 114.4(12) . .
C10 C9 C4 115.3(10) . .
C12 C9 C4 107.4(8) . .
C10 C9 C11 108.7(11) . .
C12 C9 C11 101.3(13) . .
C4 C9 C11 108.7(9) . .
C9 C10 H10A 109.5 . .
C9 C10 H10B 109.5 . .
H10A C10 H10B 109.5 . .
C9 C10 H10C 109.5 . .
H10A C10 H10C 109.5 . .
H10B C10 H10C 109.5 . .
C9 C11 H11A 109.5 . .
C9 C11 H11B 109.5 . .
H11A C11 H11B 109.5 . .
C9 C11 H11C 109.5 . .
H11A C11 H11C 109.5 . .
H11B C11 H11C 109.5 . .
C9 C12 H12A 109.5 . .
C9 C12 H12B 109.5 . .
H12A C12 H12B 109.5 . .
C9 C12 H12C 109.5 . .
H12A C12 H12C 109.5 . .
H12B C12 H12C 109.5 . .
O6 C13 O5 123.9(9) . .
O6 C13 C14 121.5(8) . .
O5 C13 C14 114.5(8) . .
C15 C14 C19 119.0(8) . .
C15 C14 C13 117.8(9) . .
C19 C14 C13 123.2(7) . .
C14 C15 C16 119.8(9) . .
C14 C15 H15 120.1 . .
C16 C15 H15 120.1 . .
C17 C16 C15 119.7(8) . .
C17 C16 C21 116.2(9) . .
C15 C16 C21 124.1(10) . .
C18 C17 C16 120.5(9) . .
C18 C17 H17 119.8 . .
C16 C17 H17 119.8 . .
C19 C18 C17 119.6(8) . .
C19 C18 C20 121.4(6) . .
C17 C18 C20 119.0(8) . .
C18 C19 C14 121.4(7) . .
C18 C19 H19 119.3 . .
C14 C19 H19 119.3 . .
O8 C20 O7 128.4(9) . .
O8 C20 C18 117.8(8) . .
O7 C20 C18 113.8(7) . .
C22 C21 C24 110.2(11) . .
C22 C21 C16 110.7(8) . .
C24 C21 C16 108.5(8) . .
C22 C21 C23 111.7(10) . .
C24 C21 C23 108.4(8) . .
C16 C21 C23 107.2(9) . .
C21 C22 H22A 109.5 . .
C21 C22 H22B 109.5 . .
H22A C22 H22B 109.5 . .
C21 C22 H22C 109.5 . .
H22A C22 H22C 109.5 . .
H22B C22 H22C 109.5 . .
C21 C23 H23A 109.5 . .
C21 C23 H23B 109.5 . .
H23A C23 H23B 109.5 . .
C21 C23 H23C 109.5 . .
H23A C23 H23C 109.5 . .
H23B C23 H23C 109.5 . .
C21 C24 H24A 109.5 . .
C21 C24 H24B 109.5 . .
H24A C24 H24B 109.5 . .
C21 C24 H24C 109.5 . .
H24A C24 H24C 109.5 . .
H24B C24 H24C 109.5 . .
N1 C25 C26 119.0(9) . .
N1 C25 H25 120.5 . .
C26 C25 H25 120.5 . .
C25 C26 C27 120.2(9) . .
C25 C26 H26 119.9 . .
C27 C26 H26 119.9 . .
C28 C27 C26 118.3(9) . .
C28 C27 C30 121.8(9) . .
C26 C27 C30 119.7(8) . .
C29 C28 C27 119.0(8) . .
C29 C28 H28 120.5 . .
C27 C28 H28 120.5 . .
N1 C29 C28 123.4(8) . .
N1 C29 H29 118.3 . .
C28 C29 H29 118.3 . .
N4 C30 N2 123.5(8) . .
N4 C30 C27 117.2(7) . .
N2 C30 C27 119.2(8) . .
N3 C31 N2 124.1(7) . .
N3 C31 C33 121.6(8) . .
N2 C31 C33 114.1(8) . .
N3 C32 N4 125.5(8) . .
N3 C32 C38 118.5(7) . .
N4 C32 C38 116.0(7) . .
C34 C33 C37 116.9(8) . .
C34 C33 C31 125.6(8) . .
C37 C33 C31 117.4(8) . .
C33 C34 C35 122.7(8) . .
C33 C34 H34 118.6 . .
C35 C34 H34 118.6 . .
C34 C35 N5 121.8(9) . .
C34 C35 H35 119.1 . .
N5 C35 H35 119.1 . .
N5 C36 C37 123.7(8) . .
N5 C36 H36 118.1 . .
C37 C36 H36 118.1 . .
C36 C37 C33 118.8(8) . .
C36 C37 H37 120.6 . .
C33 C37 H37 120.6 . .
C42 C38 C39 117.9(7) . .
C42 C38 C32 122.6(7) . .
C39 C38 C32 119.4(7) . .
C40 C39 C38 117.4(7) . .
C40 C39 H39 121.3 . .
C38 C39 H39 121.3 . .
N6 C40 C39 124.7(8) . .
N6 C40 H40 117.6 . .
C39 C40 H40 117.6 . .
N6 C41 C42 123.6(7) . .
N6 C41 H41 118.2 . .
C42 C41 H41 118.2 . .
C41 C42 C38 119.3(8) . .
C41 C42 H42 120.3 . .
C38 C42 H42 120.3 . .
O9 C43 O10 126.6(8) . .
O9 C43 C44 115.7(6) . .
O10 C43 C44 117.6(7) . .
C45 C44 C49 119.6(7) . .
C45 C44 C43 118.5(6) . .
C49 C44 C43 121.8(6) . .
C44 C45 C46 121.0(7) . .
C44 C45 H45 119.5 . .
C46 C45 H45 119.5 . .
C47 C46 C45 115.1(8) . .
C47 C46 C51 124.3(8) . .
C45 C46 C51 120.5(7) . .
C48 C47 C46 124.8(8) . .
C48 C47 H47 117.6 . .
C46 C47 H47 117.6 . .
C47 C48 C49 118.2(7) . .
C47 C48 C50 119.1(7) . .
C49 C48 C50 122.7(6) . .
C44 C49 C48 121.0(6) . .
C44 C49 H49 119.5 . .
C48 C49 H49 119.5 . .
O12 C50 O11 127.5(6) . .
O12 C50 C48 118.3(7) . .
O11 C50 C48 114.2(6) . .
C52B C51 C54A 122.9(14) . .
C52B C51 C46 119.8(10) . .
C54A C51 C46 117.2(12) . .
C52B C51 C53B 115.4(9) . .
C54A C51 C53B 45.0(11) . .
C46 C51 C53B 108.1(9) . .
C54A C51 C52A 111.6(12) . .
C46 C51 C52A 117.9(14) . .
C53B C51 C52A 133.6(15) . .
C52B C51 C53A 70.3(11) . .
C54A C51 C53A 106.1(11) . .
C46 C51 C53A 96.6(12) . .
C53B C51 C53A 63.2(10) . .
C52A C51 C53A 104.4(10) . .
C52B C51 C54B 101.9(9) . .
C54A C51 C54B 55.1(12) . .
C46 C51 C54B 109.5(10) . .
C53B C51 C54B 99.9(9) . .
C52A C51 C54B 70.7(12) . .
C53A C51 C54B 152.7(12) . .
C51 C52A H52A 109.5 . .
C51 C52A H52B 109.5 . .
H52A C52A H52B 109.5 . .
C51 C52A H52C 109.5 . .
H52A C52A H52C 109.5 . .
H52B C52A H52C 109.5 . .
C51 C53A H53A 109.5 . .
C51 C53A H53B 109.5 . .
H53A C53A H53B 109.5 . .
C51 C53A H53C 109.5 . .
H53A C53A H53C 109.5 . .
H53B C53A H53C 109.5 . .
C51 C54A H54A 109.5 . .
C51 C54A H54B 109.5 . .
H54A C54A H54B 109.5 . .
C51 C54A H54C 109.5 . .
H54A C54A H54C 109.5 . .
H54B C54A H54C 109.5 . .
C51 C52B H52D 109.5 . .
C51 C52B H52E 109.5 . .
H52D C52B H52E 109.5 . .
C51 C52B H52F 109.5 . .
H52D C52B H52F 109.5 . .
H52E C52B H52F 109.5 . .
C51 C53B H53D 109.5 . .
C51 C53B H53E 109.5 . .
H53D C53B H53E 109.5 . .
C51 C53B H53F 109.5 . .
H53D C53B H53F 109.5 . .
H53E C53B H53F 109.5 . .
C51 C54B H54D 109.5 . .
C51 C54B H54E 109.5 . .
H54D C54B H54E 109.5 . .
C51 C54B H54F 109.5 . .
H54D C54B H54F 109.5 . .
H54E C54B H54F 109.5 . .
C56 C55 C60 119.2(9) . .
C56 C55 C61 121.1(13) . .
C60 C55 C61 119.7(11) . .
C56 C55 Ru1 72.5(5) . .
C60 C55 Ru1 72.1(6) . .
C61 C55 Ru1 128.3(8) . .
C55 C56 C57 122.4(10) . .
C55 C56 Ru1 70.4(6) . .
C57 C56 Ru1 70.1(5) . .
C55 C56 H56 118.8 . .
C57 C56 H56 118.8 . .
Ru1 C56 H56 134.5 . .
C56 C57 C58 120.5(10) . .
C56 C57 Ru1 72.7(5) . .
C58 C57 Ru1 71.2(6) . .
C56 C57 H57 119.8 . .
C58 C57 H57 119.8 . .
Ru1 C57 H57 128.7 . .
C57 C58 C59 114.8(9) . .
C57 C58 C62 116.4(14) . .
C59 C58 C62 128.6(12) . .
C57 C58 Ru1 69.7(5) . .
C59 C58 Ru1 69.0(6) . .
C62 C58 Ru1 126.8(7) . .
C60 C59 C58 125.6(11) . .
C60 C59 Ru1 75.2(7) . .
C58 C59 Ru1 71.2(6) . .
C60 C59 H59 117.2 . .
C58 C59 H59 117.2 . .
Ru1 C59 H59 129.2 . .
C59 C60 C55 117.2(11) . .
C59 C60 Ru1 69.4(7) . .
C55 C60 Ru1 68.2(6) . .
C59 C60 H60 121.4 . .
C55 C60 H60 121.4 . .
Ru1 C60 H60 133.9 . .
C55 C61 H61A 109.5 . .
C55 C61 H61B 109.5 . .
H61A C61 H61B 109.5 . .
C55 C61 H61C 109.5 . .
H61A C61 H61C 109.5 . .
H61B C61 H61C 109.5 . .
C63 C62 C64 119.7(14) . .
C63 C62 C58 117.8(12) . .
C64 C62 C58 108.1(10) . .
C63 C62 H62 102.8 . .
C64 C62 H62 102.8 . .
C58 C62 H62 102.8 . .
C62 C63 H63A 109.5 . .
C62 C63 H63B 109.5 . .
H63A C63 H63B 109.5 . .
C62 C63 H63C 109.5 . .
H63A C63 H63C 109.5 . .
H63B C63 H63C 109.5 . .
C62 C64 H64A 109.5 . .
C62 C64 H64B 109.5 . .
H64A C64 H64B 109.5 . .
C62 C64 H64C 109.5 . .
H64A C64 H64C 109.5 . .
H64B C64 H64C 109.5 . .
C70 C65 C66 121.8(11) . .
C70 C65 C71 119.9(13) . .
C66 C65 C71 118.0(12) . .
C70 C65 Ru2 71.8(7) . .
C66 C65 Ru2 70.3(5) . .
C71 C65 Ru2 126.9(8) . .
C65 C66 C67 116.0(10) . .
C65 C66 Ru2 71.8(5) . .
C67 C66 Ru2 68.0(4) . .
C65 C66 H66 122.0 . .
C67 C66 H66 122.0 . .
Ru2 C66 H66 130.3 . .
C68 C67 C66 122.2(11) . .
C68 C67 Ru2 73.0(6) . .
C66 C67 Ru2 72.8(4) . .
C68 C67 H67 118.9 . .
C66 C67 H67 118.9 . .
Ru2 C67 H67 127.5 . .
C67 C68 C69 116.8(11) . .
C67 C68 C72 120.2(13) . .
C69 C68 C72 122.6(12) . .
C67 C68 Ru2 70.4(5) . .
C69 C68 Ru2 69.1(6) . .
C72 C68 Ru2 125.4(7) . .
C70 C69 C68 125.0(12) . .
C70 C69 Ru2 75.4(7) . .
C68 C69 Ru2 72.7(6) . .
C70 C69 H69 117.5 . .
C68 C69 H69 117.5 . .
Ru2 C69 H69 126.5 . .
C69 C70 C65 118.2(12) . .
C69 C70 Ru2 68.1(7) . .
C65 C70 Ru2 72.4(7) . .
C69 C70 H70 120.9 . .
C65 C70 H70 120.9 . .
Ru2 C70 H70 131.2 . .
C65 C71 H71A 109.5 . .
C65 C71 H71B 109.5 . .
H71A C71 H71B 109.5 . .
C65 C71 H71C 109.5 . .
H71A C71 H71C 109.5 . .
H71B C71 H71C 109.5 . .
C73 C72 C74 123.9(14) . .
C73 C72 C68 114.0(10) . .
C74 C72 C68 117.3(11) . .
C73 C72 H72 97.2 . .
C74 C72 H72 97.2 . .
C68 C72 H72 97.2 . .
C72 C73 H73A 109.5 . .
C72 C73 H73B 109.5 . .
H73A C73 H73B 109.5 . .
C72 C73 H73C 109.5 . .
H73A C73 H73C 109.5 . .
H73B C73 H73C 109.5 . .
C72 C74 H74A 109.5 . .
C72 C74 H74B 109.5 . .
H74A C74 H74B 109.5 . .
C72 C74 H74C 109.5 . .
H74A C74 H74C 109.5 . .
H74B C74 H74C 109.5 . .
C76 C75 C80 118.5(8) . .
C76 C75 C81 120.6(9) . .
C80 C75 C81 120.7(9) . .
C76 C75 Ru3 70.7(5) . .
C80 C75 Ru3 69.7(5) . .
C81 C75 Ru3 127.0(7) . .
C77 C76 C75 118.7(7) . .
C77 C76 Ru3 67.2(5) . .
C75 C76 Ru3 71.8(4) . .
C77 C76 H76 120.7 . .
C75 C76 H76 120.7 . .
Ru3 C76 H76 133.2 . .
C78 C77 C76 125.3(9) . .
C78 C77 Ru3 76.2(5) . .
C76 C77 Ru3 74.7(5) . .
C78 C77 H77 117.3 . .
C76 C77 H77 117.3 . .
Ru3 C77 H77 123.2 . .
C77 C78 C79 115.2(8) . .
C77 C78 C82 125.6(10) . .
C79 C78 C82 118.9(10) . .
C77 C78 Ru3 67.4(5) . .
C79 C78 Ru3 68.4(5) . .
C82 C78 Ru3 129.8(7) . .
C80 C79 C78 123.7(9) . .
C80 C79 Ru3 72.4(6) . .
C78 C79 Ru3 73.6(6) . .
C80 C79 H79 118.2 . .
C78 C79 H79 118.2 . .
Ru3 C79 H79 128.3 . .
C79 C80 C75 118.0(9) . .
C79 C80 Ru3 69.5(5) . .
C75 C80 Ru3 72.1(5) . .
C79 C80 H80 121.0 . .
C75 C80 H80 121.0 . .
Ru3 C80 H80 129.7 . .
C75 C81 H81A 109.5 . .
C75 C81 H81B 109.5 . .
H81A C81 H81B 109.5 . .
C75 C81 H81C 109.5 . .
H81A C81 H81C 109.5 . .
H81B C81 H81C 109.5 . .
C83 C82 C78 115.5(10) . .
C83 C82 C84 110.3(10) . .
C78 C82 C84 108.5(10) . .
C83 C82 H82 107.4 . .
C78 C82 H82 107.4 . .
C84 C82 H82 107.4 . .
C82 C83 H83A 109.5 . .
C82 C83 H83B 109.5 . .
H83A C83 H83B 109.5 . .
C82 C83 H83C 109.5 . .
H83A C83 H83C 109.5 . .
H83B C83 H83C 109.5 . .
C82 C84 H84A 109.5 . .
C82 C84 H84B 109.5 . .
H84A C84 H84B 109.5 . .
C82 C84 H84C 109.5 . .
H84A C84 H84C 109.5 . .
H84B C84 H84C 109.5 . .

loop_
_geom_bond_atom_site_label_1
_geom_bond_atom_site_label_2
_geom_bond_distance
_geom_bond_site_symmetry_2
Ru1 O1 2.071(5) .
Ru1 O7 2.091(5) .
Ru1 N5 2.092(8) 2_665
Ru1 C59 2.149(10) .
Ru1 C57 2.160(8) .
Ru1 C55 2.165(9) .
Ru1 C58 2.179(11) .
Ru1 C56 2.192(10) .
Ru1 C60 2.220(11) .
Ru2 O3 2.081(5) .
Ru2 O5 2.090(6) .
Ru2 C69 2.123(11) .
Ru2 C67 2.137(8) .
Ru2 N1 2.166(7) .
Ru2 C68 2.169(10) .
Ru2 C66 2.201(8) .
Ru2 C70 2.214(12) .
Ru2 C65 2.221(10) .
Ru3 O11 2.094(5) 2_665
Ru3 O9 2.108(5) .
Ru3 C77 2.112(9) .
Ru3 N6 2.114(7) .
Ru3 C79 2.153(10) .
Ru3 C80 2.191(9) .
Ru3 C76 2.209(7) .
Ru3 C78 2.222(9) .
Ru3 C75 2.224(9) .
O1 C1 1.297(10) .
O2 C1 1.222(10) .
O3 C8 1.300(9) .
O4 C8 1.255(10) .
O5 C13 1.313(10) .
O6 C13 1.251(11) .
O7 C20 1.254(9) .
O8 C20 1.214(10) .
O9 C43 1.261(9) .
O10 C43 1.264(8) .
O11 C50 1.279(9) .
O11 Ru3 2.094(5) 2_665
O12 C50 1.216(9) .
N1 C29 1.343(12) .
N1 C25 1.354(11) .
N2 C30 1.352(11) .
N2 C31 1.382(11) .
N3 C31 1.300(11) .
N3 C32 1.321(10) .
N4 C30 1.348(11) .
N4 C32 1.355(10) .
N5 C36 1.356(12) .
N5 C35 1.394(11) .
N5 Ru1 2.092(7) 2_665
N6 C41 1.323(10) .
N6 C40 1.355(10) .
C1 C2 1.489(11) .
C2 C7 1.391(11) .
C2 C3 1.400(10) .
C3 C4 1.412(12) .
C3 H3 0.9300 .
C4 C5 1.421(12) .
C4 C9 1.555(11) .
C5 C6 1.372(11) .
C5 H5 0.9300 .
C6 C7 1.378(11) .
C6 C8 1.522(11) .
C7 H7 0.9300 .
C9 C10 1.356(16) .
C9 C12 1.544(19) .
C9 C11 1.56(2) .
C10 H10A 0.9600 .
C10 H10B 0.9600 .
C10 H10C 0.9600 .
C11 H11A 0.9600 .
C11 H11B 0.9600 .
C11 H11C 0.9600 .
C12 H12A 0.9600 .
C12 H12B 0.9600 .
C12 H12C 0.9600 .
C13 C14 1.487(13) .
C14 C15 1.406(12) .
C14 C19 1.413(12) .
C15 C16 1.407(14) .
C15 H15 0.9300 .
C16 C17 1.404(14) .
C16 C21 1.586(12) .
C17 C18 1.402(12) .
C17 H17 0.9300 .
C18 C19 1.372(11) .
C18 C20 1.526(13) .
C19 H19 0.9300 .
C21 C22 1.470(15) .
C21 C24 1.505(15) .
C21 C23 1.643(18) .
C22 H22A 0.9600 .
C22 H22B 0.9600 .
C22 H22C 0.9600 .
C23 H23A 0.9600 .
C23 H23B 0.9600 .
C23 H23C 0.9600 .
C24 H24A 0.9600 .
C24 H24B 0.9600 .
C24 H24C 0.9600 .
C25 C26 1.387(12) .
C25 H25 0.9300 .
C26 C27 1.408(14) .
C26 H26 0.9300 .
C27 C28 1.372(12) .
C27 C30 1.475(13) .
C28 C29 1.348(12) .
C28 H28 0.9300 .
C29 H29 0.9300 .
C31 C33 1.498(12) .
C32 C38 1.504(11) .
C33 C34 1.348(12) .
C33 C37 1.429(12) .
C34 C35 1.352(12) .
C34 H34 0.9300 .
C35 H35 0.9300 .
C36 C37 1.373(12) .
C36 H36 0.9300 .
C37 H37 0.9300 .
C38 C42 1.397(11) .
C38 C39 1.411(11) .
C39 C40 1.369(12) .
C39 H39 0.9300 .
C40 H40 0.9300 .
C41 C42 1.375(12) .
C41 H41 0.9300 .
C42 H42 0.9300 .
C43 C44 1.498(12) .
C44 C45 1.395(10) .
C44 C49 1.398(10) .
C45 C46 1.465(12) .
C45 H45 0.9300 .
C46 C47 1.395(12) .
C46 C51 1.491(13) .
C47 C48 1.380(11) .
C47 H47 0.9300 .
C48 C49 1.405(11) .
C48 C50 1.516(9) .
C49 H49 0.9300 .
C51 C52B 1.480(13) .
C51 C54A 1.487(15) .
C51 C53B 1.497(12) .
C51 C52A 1.497(14) .
C51 C53A 1.576(15) .
C51 C54B 1.625(14) .
C52A H52A 0.9600 .
C52A H52B 0.9600 .
C52A H52C 0.9600 .
C53A H53A 0.9600 .
C53A H53B 0.9600 .
C53A H53C 0.9600 .
C54A H54A 0.9600 .
C54A H54B 0.9600 .
C54A H54C 0.9600 .
C52B H52D 0.9600 .
C52B H52E 0.9600 .
C52B H52F 0.9600 .
C53B H53D 0.9600 .
C53B H53E 0.9600 .
C53B H53F 0.9600 .
C54B H54D 0.9600 .
C54B H54E 0.9600 .
C54B H54F 0.9600 .
C55 C56 1.387(15) .
C55 C60 1.491(19) .
C55 C61 1.530(15) .
C56 C57 1.388(13) .
C56 H56 0.9300 .
C57 C58 1.452(16) .
C57 H57 0.9300 .
C58 C59 1.472(18) .
C58 C62 1.601(17) .
C59 C60 1.330(17) .
C59 H59 0.9300 .
C60 H60 0.9300 .
C61 H61A 0.9600 .
C61 H61B 0.9600 .
C61 H61C 0.9600 .
C62 C63 1.268(18) .
C62 C64 1.501(17) .
C62 H62 0.9800 .
C63 H63A 0.9600 .
C63 H63B 0.9600 .
C63 H63C 0.9600 .
C64 H64A 0.9600 .
C64 H64B 0.9600 .
C64 H64C 0.9600 .
C65 C70 1.364(17) .
C65 C66 1.438(16) .
C65 C71 1.491(16) .
C66 C67 1.456(14) .
C66 H66 0.9300 .
C67 C68 1.354(15) .
C67 H67 0.9300 .
C68 C69 1.405(16) .
C68 C72 1.594(16) .
C69 C70 1.360(17) .
C69 H69 0.9300 .
C70 H70 0.9300 .
C71 H71A 0.9600 .
C71 H71B 0.9600 .
C71 H71C 0.9600 .
C72 C73 1.350(16) .
C72 C74 1.365(17) .
C72 H72 0.9800 .
C73 H73A 0.9600 .
C73 H73B 0.9600 .
C73 H73C 0.9600 .
C74 H74A 0.9600 .
C74 H74B 0.9600 .
C74 H74C 0.9600 .
C75 C76 1.424(13) .
C75 C80 1.444(13) .
C75 C81 1.494(13) .
C76 C77 1.413(13) .
C76 H76 0.9300 .
C77 C78 1.357(13) .
C77 H77 0.9300 .
C78 C79 1.423(14) .
C78 C82 1.541(13) .
C79 C80 1.419(14) .
C79 H79 0.9300 .
C80 H80 0.9300 .
C81 H81A 0.9600 .
C81 H81B 0.9600 .
C81 H81C 0.9600 .
C82 C83 1.431(16) .
C82 C84 1.560(17) .
C82 H82 0.9800 .
C83 H83A 0.9600 .
C83 H83B 0.9600 .
C83 H83C 0.9600 .
C84 H84A 0.9600 .
C84 H84B 0.9600 .
C84 H84C 0.9600 .

loop_
_geom_torsion_atom_site_label_1
_geom_torsion_atom_site_label_2
_geom_torsion_atom_site_label_3
_geom_torsion_atom_site_label_4
_geom_torsion
_geom_torsion_site_symmetry_1
O7 Ru1 O1 C1 -179.5(7) .
N5 Ru1 O1 C1 -93.2(7) 2_665
C59 Ru1 O1 C1 42.9(7) .
C57 Ru1 O1 C1 102.9(7) .
C55 Ru1 O1 C1 -12.7(9) .
C58 Ru1 O1 C1 81.1(8) .
C60 Ru1 O1 C1 9.8(8) .
O5 Ru2 O3 C8 -179.3(7) .
C69 Ru2 O3 C8 -37.2(7) .
C67 Ru2 O3 C8 -97.6(7) .
N1 Ru2 O3 C8 95.4(7) .
C68 Ru2 O3 C8 -74.6(7) .
C66 Ru2 O3 C8 -72(2) .
C70 Ru2 O3 C8 -4.4(8) .
C65 Ru2 O3 C8 12.2(9) .
O3 Ru2 O5 C13 -175.8(6) .
C69 Ru2 O5 C13 106.6(8) .
C67 Ru2 O5 C13 52.3(7) .
N1 Ru2 O5 C13 -91.3(6) .
C68 Ru2 O5 C13 86.5(7) .
C66 Ru2 O5 C13 14.9(7) .
C65 Ru2 O5 C13 -6.4(8) .
O1 Ru1 O7 C20 177.1(6) .
N5 Ru1 O7 C20 92.7(6) 2_665
C59 Ru1 O7 C20 -103.9(7) .
C57 Ru1 O7 C20 -44.2(6) .
C55 Ru1 O7 C20 10.6(8) .
C58 Ru1 O7 C20 -81.8(7) .
C56 Ru1 O7 C20 -10.8(7) .
O11 Ru3 O9 C43 -179.1(7) 2_665
C77 Ru3 O9 C43 46.6(7) .
N6 Ru3 O9 C43 -93.3(7) .
C79 Ru3 O9 C43 101.7(8) .
C76 Ru3 O9 C43 10.3(8) .
C78 Ru3 O9 C43 80.7(7) .
C75 Ru3 O9 C43 -13.5(9) .
O3 Ru2 N1 C29 129.4(7) .
O5 Ru2 N1 C29 50.9(7) .
C69 Ru2 N1 C29 -144.4(7) .
C67 Ru2 N1 C29 -34.2(10) .
C68 Ru2 N1 C29 -118(2) .
C66 Ru2 N1 C29 -53.1(8) .
C70 Ru2 N1 C29 -122.7(7) .
C65 Ru2 N1 C29 -88.1(7) .
O3 Ru2 N1 C25 -45.1(6) .
O5 Ru2 N1 C25 -123.6(6) .
C69 Ru2 N1 C25 41.1(8) .
C67 Ru2 N1 C25 151.3(7) .
C68 Ru2 N1 C25 68(2) .
C66 Ru2 N1 C25 132.4(6) .
C70 Ru2 N1 C25 62.9(7) .
C65 Ru2 N1 C25 97.5(7) .
O11 Ru3 N6 C41 -60.8(6) 2_665
O9 Ru3 N6 C41 -138.6(6) .
C77 Ru3 N6 C41 133.9(6) .
C79 Ru3 N6 C41 28.3(8) .
C80 Ru3 N6 C41 47.7(7) .
C76 Ru3 N6 C41 117.2(6) .
C78 Ru3 N6 C41 68.3(17) .
C75 Ru3 N6 C41 84.0(7) .
O11 Ru3 N6 C40 123.6(6) 2_665
O9 Ru3 N6 C40 45.8(6) .
C77 Ru3 N6 C40 -41.7(9) .
C79 Ru3 N6 C40 -147.3(6) .
C80 Ru3 N6 C40 -127.9(6) .
C76 Ru3 N6 C40 -58.4(7) .
C78 Ru3 N6 C40 -107.3(16) .
C75 Ru3 N6 C40 -91.6(7) .
Ru1 O1 C1 O2 8.1(12) .
Ru1 O1 C1 C2 -172.5(5) .
O2 C1 C2 C7 -178.2(8) .
O1 C1 C2 C7 2.4(11) .
O2 C1 C2 C3 -4.2(12) .
O1 C1 C2 C3 176.4(7) .
C7 C2 C3 C4 -6.2(12) .
C1 C2 C3 C4 179.7(7) .
C2 C3 C4 C5 -1.2(12) .
C2 C3 C4 C9 -177.3(8) .
C3 C4 C5 C6 4.5(13) .
C9 C4 C5 C6 -179.6(8) .
C4 C5 C6 C7 -0.4(13) .
C4 C5 C6 C8 175.6(8) .
C5 C6 C7 C2 -7.1(12) .
C8 C6 C7 C2 177.1(7) .
C3 C2 C7 C6 10.3(11) .
C1 C2 C7 C6 -175.8(7) .
Ru2 O3 C8 O4 -15.6(12) .
Ru2 O3 C8 C6 172.6(5) .
C5 C6 C8 O4 9.8(12) .
C7 C6 C8 O4 -174.1(8) .
C5 C6 C8 O3 -177.9(7) .
C7 C6 C8 O3 -1.8(11) .
C3 C4 C9 C10 -29.1(14) .
C5 C4 C9 C10 155.1(12) .
C3 C4 C9 C12 99.7(11) .
C5 C4 C9 C12 -76.1(13) .
C3 C4 C9 C11 -151.4(12) .
C5 C4 C9 C11 32.8(15) .
Ru2 O5 C13 O6 3.3(11) .
Ru2 O5 C13 C14 -179.8(5) .
O6 C13 C14 C15 2.1(12) .
O5 C13 C14 C15 -174.8(7) .
O6 C13 C14 C19 -177.3(8) .
O5 C13 C14 C19 5.8(11) .
C19 C14 C15 C16 -2.9(12) .
C13 C14 C15 C16 177.7(7) .
C14 C15 C16 C17 1.0(13) .
C14 C15 C16 C21 -176.7(8) .
C15 C16 C17 C18 -0.2(12) .
C21 C16 C17 C18 177.6(7) .
C16 C17 C18 C19 1.4(11) .
C16 C17 C18 C20 -178.3(7) .
C17 C18 C19 C14 -3.3(11) .
C20 C18 C19 C14 176.3(7) .
C15 C14 C19 C18 4.1(11) .
C13 C14 C19 C18 -176.5(7) .
Ru1 O7 C20 O8 -8.3(12) .
Ru1 O7 C20 C18 172.9(4) .
C19 C18 C20 O8 176.5(7) .
C17 C18 C20 O8 -3.9(11) .
C19 C18 C20 O7 -4.5(11) .
C17 C18 C20 O7 175.1(7) .
C17 C16 C21 C22 -60.2(13) .
C15 C16 C21 C22 117.6(12) .
C17 C16 C21 C24 60.9(11) .
C15 C16 C21 C24 -121.4(11) .
C17 C16 C21 C23 177.7(8) .
C15 C16 C21 C23 -4.5(12) .
C29 N1 C25 C26 -0.6(12) .
Ru2 N1 C25 C26 173.9(6) .
N1 C25 C26 C27 -4.6(13) .
C25 C26 C27 C28 6.6(14) .
C25 C26 C27 C30 -178.2(8) .
C26 C27 C28 C29 -3.3(14) .
C30 C27 C28 C29 -178.5(8) .
C25 N1 C29 C28 4.0(13) .
Ru2 N1 C29 C28 -170.4(7) .
C27 C28 C29 N1 -1.9(14) .
C32 N4 C30 N2 0.7(12) .
C32 N4 C30 C27 -178.7(7) .
C31 N2 C30 N4 -2.0(13) .
C31 N2 C30 C27 177.3(8) .
C28 C27 C30 N4 -5.6(13) .
C26 C27 C30 N4 179.3(9) .
C28 C27 C30 N2 175.0(9) .
C26 C27 C30 N2 0.0(14) .
C32 N3 C31 N2 2.1(13) .
C32 N3 C31 C33 -172.1(8) .
C30 N2 C31 N3 0.6(14) .
C30 N2 C31 C33 175.1(8) .
C31 N3 C32 N4 -3.6(12) .
C31 N3 C32 C38 176.3(7) .
C30 N4 C32 N3 2.3(12) .
C30 N4 C32 C38 -177.6(7) .
N3 C31 C33 C34 179.6(9) .
N2 C31 C33 C34 4.9(14) .
N3 C31 C33 C37 -1.0(13) .
N2 C31 C33 C37 -175.7(8) .
C37 C33 C34 C35 -1.4(15) .
C31 C33 C34 C35 178.0(9) .
C33 C34 C35 N5 4.4(16) .
C36 N5 C35 C34 -4.9(13) .
Ru1 N5 C35 C34 176.4(7) 2_665
C35 N5 C36 C37 2.9(13) .
Ru1 N5 C36 C37 -178.4(7) 2_665
N5 C36 C37 C33 -0.3(14) .
C34 C33 C37 C36 -0.6(13) .
C31 C33 C37 C36 180.0(8) .
N3 C32 C38 C42 175.7(7) .
N4 C32 C38 C42 -4.4(11) .
N3 C32 C38 C39 -6.3(11) .
N4 C32 C38 C39 173.6(7) .
C42 C38 C39 C40 4.0(11) .
C32 C38 C39 C40 -174.1(7) .
C41 N6 C40 C39 -3.5(12) .
Ru3 N6 C40 C39 172.2(6) .
C38 C39 C40 N6 -1.3(12) .
C40 N6 C41 C42 5.8(12) .
Ru3 N6 C41 C42 -170.1(6) .
N6 C41 C42 C38 -3.1(13) .
C39 C38 C42 C41 -2.1(11) .
C32 C38 C42 C41 176.0(7) .
Ru3 O9 C43 O10 1.5(12) .
Ru3 O9 C43 C44 178.9(5) .
O9 C43 C44 C45 176.8(7) .
O10 C43 C44 C45 -5.6(11) .
O9 C43 C44 C49 -5.7(11) .
O10 C43 C44 C49 171.9(7) .
C49 C44 C45 C46 1.8(12) .
C43 C44 C45 C46 179.3(8) .
C44 C45 C46 C47 -3.2(14) .
C44 C45 C46 C51 173.2(9) .
C45 C46 C47 C48 0.7(15) .
C51 C46 C47 C48 -175.5(10) .
C46 C47 C48 C49 3.1(14) .
C46 C47 C48 C50 -177.2(9) .
C45 C44 C49 C48 2.2(11) .
C43 C44 C49 C48 -175.3(7) .
C47 C48 C49 C44 -4.5(12) .
C50 C48 C49 C44 175.7(7) .
Ru3 O11 C50 O12 0.3(12) 2_665
Ru3 O11 C50 C48 179.1(5) 2_665
C47 C48 C50 O12 9.5(12) .
C49 C48 C50 O12 -170.8(8) .
C47 C48 C50 O11 -169.4(8) .
C49 C48 C50 O11 10.3(11) .
C47 C46 C51 C52B 168.0(12) .
C45 C46 C51 C52B -7.9(17) .
C47 C46 C51 C54A -8.9(18) .
C45 C46 C51 C54A 175.1(14) .
C47 C46 C51 C53B -57.0(15) .
C45 C46 C51 C53B 127.1(11) .
C47 C46 C51 C52A 128.9(15) .
C45 C46 C51 C52A -47.1(18) .
C47 C46 C51 C53A -120.9(13) .
C45 C46 C51 C53A 63.1(13) .
C47 C46 C51 C54B 51.0(13) .
C45 C46 C51 C54B -125.0(11) .
O1 Ru1 C55 C56 165.2(5) .
O7 Ru1 C55 C56 -35.2(9) .
N5 Ru1 C55 C56 -116.1(7) 2_665
C59 Ru1 C55 C56 102.3(7) .
C57 Ru1 C55 C56 26.2(6) .
C58 Ru1 C55 C56 64.0(8) .
C60 Ru1 C55 C56 129.7(10) .
O1 Ru1 C55 C60 35.5(8) .
O7 Ru1 C55 C60 -165.0(6) .
N5 Ru1 C55 C60 114.2(7) 2_665
C59 Ru1 C55 C60 -27.4(7) .
C57 Ru1 C55 C60 -103.5(7) .
C58 Ru1 C55 C60 -65.7(8) .
C56 Ru1 C55 C60 -129.7(10) .
O1 Ru1 C55 C61 -78.6(15) .
O7 Ru1 C55 C61 80.9(13) .
N5 Ru1 C55 C61 0.1(13) 2_665
C59 Ru1 C55 C61 -141.6(14) .
C57 Ru1 C55 C61 142.4(14) .
C58 Ru1 C55 C61 -179.9(14) .
C56 Ru1 C55 C61 116.2(16) .
C60 Ru1 C55 C61 -114.1(15) .
C60 C55 C56 C57 7.7(15) .
C61 C55 C56 C57 -173.9(10) .
Ru1 C55 C56 C57 -49.2(9) .
C60 C55 C56 Ru1 56.9(9) .
C61 C55 C56 Ru1 -124.6(10) .
O7 Ru1 C56 C55 157.3(6) .
N5 Ru1 C56 C55 67.9(7) 2_665
C59 Ru1 C56 C55 -67.0(8) .
C57 Ru1 C56 C55 -137.1(10) .
C58 Ru1 C56 C55 -106.9(8) .
C60 Ru1 C56 C55 -31.9(7) .
O7 Ru1 C56 C57 -65.6(7) .
N5 Ru1 C56 C57 -154.9(6) 2_665
C59 Ru1 C56 C57 70.2(7) .
C55 Ru1 C56 C57 137.1(10) .
C58 Ru1 C56 C57 30.3(7) .
C60 Ru1 C56 C57 105.3(8) .
C55 C56 C57 C58 -5.5(15) .
Ru1 C56 C57 C58 -54.9(8) .
C55 C56 C57 Ru1 49.4(9) .
O1 Ru1 C57 C56 -167.0(6) .
O7 Ru1 C57 C56 119.7(7) .
N5 Ru1 C57 C56 36.7(9) 2_665
C59 Ru1 C57 C56 -99.6(8) .
C55 Ru1 C57 C56 -26.2(7) .
C58 Ru1 C57 C56 -131.9(10) .
C60 Ru1 C57 C56 -65.1(8) .
O1 Ru1 C57 C58 -35.1(9) .
O7 Ru1 C57 C58 -108.5(7) .
N5 Ru1 C57 C58 168.6(6) 2_665
C59 Ru1 C57 C58 32.3(7) .
C55 Ru1 C57 C58 105.7(8) .
C56 Ru1 C57 C58 131.9(10) .
C60 Ru1 C57 C58 66.8(8) .
C56 C57 C58 C59 1.8(14) .
Ru1 C57 C58 C59 -53.7(8) .
C56 C57 C58 C62 177.5(9) .
Ru1 C57 C58 C62 122.0(9) .
C56 C57 C58 Ru1 55.6(8) .
O1 Ru1 C58 C57 156.5(6) .
O7 Ru1 C58 C57 75.4(6) .
C59 Ru1 C58 C57 -128.4(9) .
C55 Ru1 C58 C57 -64.5(7) .
C56 Ru1 C58 C57 -28.9(6) .
C60 Ru1 C58 C57 -103.1(7) .
O1 Ru1 C58 C59 -75.1(6) .
O7 Ru1 C58 C59 -156.2(6) .
C57 Ru1 C58 C59 128.4(9) .
C55 Ru1 C58 C59 63.9(7) .
C56 Ru1 C58 C59 99.5(7) .
C60 Ru1 C58 C59 25.3(7) .
O1 Ru1 C58 C62 48.1(14) .
O7 Ru1 C58 C62 -33.0(14) .
C59 Ru1 C58 C62 123.2(17) .
C57 Ru1 C58 C62 -108.4(17) .
C55 Ru1 C58 C62 -173.0(15) .
C56 Ru1 C58 C62 -137.3(15) .
C60 Ru1 C58 C62 148.4(15) .
C57 C58 C59 C60 -0.8(17) .
C62 C58 C59 C60 -175.9(12) .
Ru1 C58 C59 C60 -54.9(11) .
C57 C58 C59 Ru1 54.1(8) .
C62 C58 C59 Ru1 -121.0(11) .
O1 Ru1 C59 C60 -113.9(8) .
O7 Ru1 C59 C60 171.7(7) .
N5 Ru1 C59 C60 -32.4(10) 2_665
C57 Ru1 C59 C60 104.7(8) .
C55 Ru1 C59 C60 30.6(8) .
C58 Ru1 C59 C60 136.5(10) .
C56 Ru1 C59 C60 67.4(8) .
O1 Ru1 C59 C58 109.6(6) .
O7 Ru1 C59 C58 35.2(8) .
N5 Ru1 C59 C58 -168.9(5) 2_665
C57 Ru1 C59 C58 -31.8(6) .
C55 Ru1 C59 C58 -106.0(6) .
C56 Ru1 C59 C58 -69.1(6) .
C60 Ru1 C59 C58 -136.5(10) .
C58 C59 C60 C55 3.0(18) .
Ru1 C59 C60 C55 -50.3(10) .
C58 C59 C60 Ru1 53.2(11) .
C56 C55 C60 C59 -6.3(16) .
C61 C55 C60 C59 175.3(11) .
Ru1 C55 C60 C59 50.9(10) .
C56 C55 C60 Ru1 -57.1(9) .
C61 C55 C60 Ru1 124.4(10) .
O1 Ru1 C60 C59 70.5(8) .
N5 Ru1 C60 C59 157.4(7) 2_665
C57 Ru1 C60 C59 -66.5(8) .
C55 Ru1 C60 C59 -132.5(11) .
C58 Ru1 C60 C59 -28.1(7) .
C56 Ru1 C60 C59 -102.6(8) .
O1 Ru1 C60 C55 -157.0(5) .
N5 Ru1 C60 C55 -70.1(6) 2_665
C59 Ru1 C60 C55 132.5(11) .
C57 Ru1 C60 C55 66.0(6) .
C58 Ru1 C60 C55 104.4(7) .
C56 Ru1 C60 C55 29.9(6) .
C57 C58 C62 C63 -119.6(18) .
C59 C58 C62 C63 55(2) .
Ru1 C58 C62 C63 -36(2) .
C57 C58 C62 C64 100.7(14) .
C59 C58 C62 C64 -84.3(17) .
Ru1 C58 C62 C64 -175.7(12) .
O3 Ru2 C65 C70 -27.4(10) .
O5 Ru2 C65 C70 169.7(7) .
C69 Ru2 C65 C70 29.4(8) .
C67 Ru2 C65 C70 103.1(9) .
N1 Ru2 C65 C70 -108.0(8) .
C68 Ru2 C65 C70 66.7(8) .
C66 Ru2 C65 C70 135.0(10) .
O3 Ru2 C65 C66 -162.4(5) .
O5 Ru2 C65 C66 34.7(8) .
C69 Ru2 C65 C66 -105.6(7) .
C67 Ru2 C65 C66 -31.9(6) .
N1 Ru2 C65 C66 117.0(7) .
C68 Ru2 C65 C66 -68.3(7) .
C70 Ru2 C65 C66 -135.0(10) .
O3 Ru2 C65 C71 86.8(14) .
O5 Ru2 C65 C71 -76.1(13) .
C69 Ru2 C65 C71 143.6(14) .
C67 Ru2 C65 C71 -142.7(14) .
N1 Ru2 C65 C71 6.2(13) .
C68 Ru2 C65 C71 -179.1(14) .
C66 Ru2 C65 C71 -110.8(15) .
C70 Ru2 C65 C71 114.2(16) .
C70 C65 C66 C67 1.0(14) .
C71 C65 C66 C67 175.4(9) .
Ru2 C65 C66 C67 53.3(7) .
C70 C65 C66 Ru2 -52.3(9) .
C71 C65 C66 Ru2 122.1(10) .
O3 Ru2 C66 C65 98.0(18) .
O5 Ru2 C66 C65 -157.1(6) .
C69 Ru2 C66 C65 62.7(7) .
C67 Ru2 C66 C65 129.0(10) .
N1 Ru2 C66 C65 -68.7(7) .
C68 Ru2 C66 C65 100.9(8) .
C70 Ru2 C66 C65 26.7(7) .
O3 Ru2 C66 C67 -31(2) .
O5 Ru2 C66 C67 73.9(7) .
C69 Ru2 C66 C67 -66.3(7) .
N1 Ru2 C66 C67 162.2(6) .
C68 Ru2 C66 C67 -28.1(7) .
C70 Ru2 C66 C67 -102.4(8) .
C65 Ru2 C66 C67 -129.0(10) .
C65 C66 C67 C68 0.9(13) .
Ru2 C66 C67 C68 56.1(8) .
C65 C66 C67 Ru2 -55.2(7) .
O3 Ru2 C67 C68 39.9(8) .
O5 Ru2 C67 C68 115.5(7) .
C69 Ru2 C67 C68 -30.8(7) .
N1 Ru2 C67 C68 -162.0(7) .
C66 Ru2 C67 C68 -132.7(10) .
C70 Ru2 C67 C68 -66.4(7) .
C65 Ru2 C67 C68 -101.8(8) .
O3 Ru2 C67 C66 172.6(6) .
O5 Ru2 C67 C66 -111.8(7) .
C69 Ru2 C67 C66 101.9(8) .
N1 Ru2 C67 C66 -29.3(10) .
C68 Ru2 C67 C66 132.7(10) .
C70 Ru2 C67 C66 66.3(8) .
C65 Ru2 C67 C66 30.9(7) .
C66 C67 C68 C69 -3.2(13) .
Ru2 C67 C68 C69 52.9(8) .
C66 C67 C68 C72 -176.3(8) .
Ru2 C67 C68 C72 -120.3(9) .
C66 C67 C68 Ru2 -56.0(8) .
O3 Ru2 C68 C67 -150.6(6) .
O5 Ru2 C68 C67 -70.1(7) .
C69 Ru2 C68 C67 130.4(10) .
N1 Ru2 C68 C67 98(2) .
C66 Ru2 C68 C67 29.9(7) .
C70 Ru2 C68 C67 103.2(7) .
C65 Ru2 C68 C67 67.8(7) .
O3 Ru2 C68 C69 79.0(7) .
O5 Ru2 C68 C69 159.4(6) .
C67 Ru2 C68 C69 -130.4(10) .
N1 Ru2 C68 C69 -32(2) .
C66 Ru2 C68 C69 -100.5(8) .
C70 Ru2 C68 C69 -27.2(7) .
C65 Ru2 C68 C69 -62.6(7) .
O3 Ru2 C68 C72 -36.9(12) .
O5 Ru2 C68 C72 43.6(12) .
C69 Ru2 C68 C72 -115.9(14) .
C67 Ru2 C68 C72 113.7(15) .
N1 Ru2 C68 C72 -148.3(17) .
C66 Ru2 C68 C72 143.7(13) .
C70 Ru2 C68 C72 -143.0(13) .
C65 Ru2 C68 C72 -178.5(13) .
C67 C68 C69 C70 3.9(15) .
C72 C68 C69 C70 176.8(10) .
Ru2 C68 C69 C70 57.3(10) .
C67 C68 C69 Ru2 -53.5(8) .
C72 C68 C69 Ru2 119.5(9) .
O3 Ru2 C69 C70 120.2(7) .
O5 Ru2 C69 C70 -166.9(6) .
C67 Ru2 C69 C70 -104.9(8) .
N1 Ru2 C69 C70 37.7(9) .
C68 Ru2 C69 C70 -134.5(10) .
C66 Ru2 C69 C70 -66.0(7) .
C65 Ru2 C69 C70 -28.9(7) .
O3 Ru2 C69 C68 -105.2(6) .
O5 Ru2 C69 C68 -32.4(9) .
C67 Ru2 C69 C68 29.6(6) .
N1 Ru2 C69 C68 172.2(5) .
C66 Ru2 C69 C68 68.6(6) .
C70 Ru2 C69 C68 134.5(10) .
C65 Ru2 C69 C68 105.6(7) .
C68 C69 C70 C65 -2.0(16) .
Ru2 C69 C70 C65 54.1(9) .
C68 C69 C70 Ru2 -56.1(9) .
C66 C65 C70 C69 -0.5(16) .
C71 C65 C70 C69 -174.8(10) .
Ru2 C65 C70 C69 -52.1(9) .
C66 C65 C70 Ru2 51.6(9) .
C71 C65 C70 Ru2 -122.7(11) .
O3 Ru2 C70 C69 -65.9(8) .
C67 Ru2 C70 C69 64.5(7) .
N1 Ru2 C70 C69 -152.6(7) .
C68 Ru2 C70 C69 28.4(7) .
C66 Ru2 C70 C69 103.4(8) .
C65 Ru2 C70 C69 131.5(11) .
O3 Ru2 C70 C65 162.7(6) .
C69 Ru2 C70 C65 -131.5(11) .
C67 Ru2 C70 C65 -66.9(7) .
N1 Ru2 C70 C65 75.9(7) .
C68 Ru2 C70 C65 -103.1(8) .
C66 Ru2 C70 C65 -28.1(6) .
C67 C68 C72 C73 -82.1(16) .
C69 C68 C72 C73 105.2(15) .
Ru2 C68 C72 C73 -168.5(11) .
C67 C68 C72 C74 74.7(18) .
C69 C68 C72 C74 -98.1(18) .
Ru2 C68 C72 C74 -12(2) .
O11 Ru3 C75 C76 -164.5(5) 2_665
O9 Ru3 C75 C76 39.9(7) .
C77 Ru3 C75 C76 -28.9(5) .
N6 Ru3 C75 C76 119.1(6) .
C79 Ru3 C75 C76 -101.5(6) .
C80 Ru3 C75 C76 -132.0(8) .
C78 Ru3 C75 C76 -64.4(6) .
O11 Ru3 C75 C80 -32.5(8) 2_665
O9 Ru3 C75 C80 171.8(5) .
C77 Ru3 C75 C80 103.1(6) .
N6 Ru3 C75 C80 -108.9(6) .
C79 Ru3 C75 C80 30.4(6) .
C76 Ru3 C75 C80 132.0(8) .
C78 Ru3 C75 C80 67.6(6) .
O11 Ru3 C75 C81 81.2(10) 2_665
O9 Ru3 C75 C81 -74.5(10) .
C77 Ru3 C75 C81 -143.2(10) .
N6 Ru3 C75 C81 4.8(9) .
C79 Ru3 C75 C81 144.2(10) .
C80 Ru3 C75 C81 113.7(11) .
C76 Ru3 C75 C81 -114.3(11) .
C78 Ru3 C75 C81 -178.7(10) .
C80 C75 C76 C77 -2.6(12) .
C81 C75 C76 C77 172.2(8) .
Ru3 C75 C76 C77 49.9(7) .
C80 C75 C76 Ru3 -52.5(7) .
C81 C75 C76 Ru3 122.2(9) .
O9 Ru3 C76 C77 73.8(5) .
N6 Ru3 C76 C77 162.6(5) .
C79 Ru3 C76 C77 -65.6(5) .
C80 Ru3 C76 C77 -103.6(6) .
C78 Ru3 C76 C77 -27.9(5) .
C75 Ru3 C76 C77 -133.3(8) .
O9 Ru3 C76 C75 -152.9(5) .
C77 Ru3 C76 C75 133.3(8) .
N6 Ru3 C76 C75 -64.1(6) .
C79 Ru3 C76 C75 67.7(6) .
C80 Ru3 C76 C75 29.7(5) .
C78 Ru3 C76 C75 105.3(6) .
C75 C76 C77 C78 8.2(14) .
Ru3 C76 C77 C78 60.2(9) .
C75 C76 C77 Ru3 -52.1(7) .
O11 Ru3 C77 C78 40.5(8) 2_665
O9 Ru3 C77 C78 115.1(6) .
N6 Ru3 C77 C78 -159.9(6) .
C79 Ru3 C77 C78 -30.1(6) .
C80 Ru3 C77 C78 -67.2(6) .
C76 Ru3 C77 C78 -133.2(8) .
C75 Ru3 C77 C78 -104.7(7) .
O11 Ru3 C77 C76 173.7(4) 2_665
O9 Ru3 C77 C76 -111.7(5) .
N6 Ru3 C77 C76 -26.7(8) .
C79 Ru3 C77 C76 103.1(6) .
C80 Ru3 C77 C76 66.0(5) .
C78 Ru3 C77 C76 133.2(8) .
C75 Ru3 C77 C76 28.4(5) .
C76 C77 C78 C79 -9.1(14) .
Ru3 C77 C78 C79 50.5(7) .
C76 C77 C78 C82 176.8(9) .
Ru3 C77 C78 C82 -123.7(10) .
C76 C77 C78 Ru3 -59.5(8) .
O11 Ru3 C78 C77 -151.1(6) 2_665
O9 Ru3 C78 C77 -70.6(6) .
N6 Ru3 C78 C77 81.4(17) .
C79 Ru3 C78 C77 131.4(8) .
C80 Ru3 C78 C77 103.2(6) .
C76 Ru3 C78 C77 29.1(6) .
C75 Ru3 C78 C77 65.6(6) .
O11 Ru3 C78 C79 77.5(5) 2_665
O9 Ru3 C78 C79 158.1(5) .
C77 Ru3 C78 C79 -131.4(8) .
N6 Ru3 C78 C79 -50.0(17) .
C80 Ru3 C78 C79 -28.1(5) .
C76 Ru3 C78 C79 -102.3(6) .
C75 Ru3 C78 C79 -65.8(6) .
O11 Ru3 C78 C82 -32.8(11) 2_665
O9 Ru3 C78 C82 47.7(11) .
C77 Ru3 C78 C82 118.3(13) .
N6 Ru3 C78 C82 -160.3(12) .
C79 Ru3 C78 C82 -110.3(12) .
C80 Ru3 C78 C82 -138.5(11) .
C76 Ru3 C78 C82 147.4(12) .
C75 Ru3 C78 C82 -176.1(11) .
C77 C78 C79 C80 5.0(13) .
C82 C78 C79 C80 179.5(9) .
Ru3 C78 C79 C80 54.9(8) .
C77 C78 C79 Ru3 -50.0(8) .
C82 C78 C79 Ru3 124.6(9) .
O11 Ru3 C79 C80 117.7(5) 2_665
O9 Ru3 C79 C80 -168.5(4) .
C77 Ru3 C79 C80 -105.4(6) .
N6 Ru3 C79 C80 32.1(7) .
C76 Ru3 C79 C80 -67.8(5) .
C78 Ru3 C79 C80 -134.4(8) .
C75 Ru3 C79 C80 -30.5(5) .
O11 Ru3 C79 C78 -107.9(5) 2_665
O9 Ru3 C79 C78 -34.1(7) .
C77 Ru3 C79 C78 29.0(5) .
N6 Ru3 C79 C78 166.5(5) .
C80 Ru3 C79 C78 134.4(8) .
C76 Ru3 C79 C78 66.6(6) .
C75 Ru3 C79 C78 103.9(6) .
C78 C79 C80 C75 -0.2(13) .
Ru3 C79 C80 C75 55.2(7) .
C78 C79 C80 Ru3 -55.5(8) .
C76 C75 C80 C79 -0.9(12) .
C81 C75 C80 C79 -175.7(9) .
Ru3 C75 C80 C79 -53.9(7) .
C76 C75 C80 Ru3 53.0(7) .
C81 C75 C80 Ru3 -121.7(9) .
O11 Ru3 C80 C79 -69.2(5) 2_665
C77 Ru3 C80 C79 63.8(5) .
N6 Ru3 C80 C79 -156.8(5) .
C76 Ru3 C80 C79 101.2(6) .
C78 Ru3 C80 C79 28.0(5) .
C75 Ru3 C80 C79 130.4(8) .
O11 Ru3 C80 C75 160.4(5) 2_665
C77 Ru3 C80 C75 -66.6(6) .
N6 Ru3 C80 C75 72.8(6) .
C79 Ru3 C80 C75 -130.4(8) .
C76 Ru3 C80 C75 -29.2(5) .
C78 Ru3 C80 C75 -102.4(6) .
C77 C78 C82 C83 22.8(16) .
C79 C78 C82 C83 -151.2(11) .
Ru3 C78 C82 C83 -66.1(15) .
C77 C78 C82 C84 -101.7(14) .
C79 C78 C82 C84 84.4(13) .
Ru3 C78 C82 C84 169.4(10) .

loop_
_platon_squeeze_void_nr
_platon_squeeze_void_average_x
_platon_squeeze_void_average_y
_platon_squeeze_void_average_z
_platon_squeeze_void_volume
_platon_squeeze_void_count_electrons
_platon_squeeze_void_content
1 0.000 0.000 0.163 18 5 ' '
2 0.002 -0.012 0.451 6218 1161 ' '
3 0.500 0.500 0.837 18 5 ' '
